data_1560381
loop_
_publ_author_name
'Shi, Chenjie'
'Wang, Zikai'
'Chen, Yifan'
'Zhang, Xiaoyu'
'Zhao, Yue'
'Tao, Yuehong'
'Wu, Hua'

_publ_section_title
;
 Structural diversity of four coordination polymers based on
 5-nitro-1,2,3-benzenetricarboxylic acid (H3nbta): Solvothermal syntheses,
 structural characterizations and properties
;
_journal_name_full 'Journal of Solid State Chemistry'
_journal_page_first 35
_journal_page_last 42
_journal_paper_doi 10.1016/j.jssc.2017.05.010
_journal_volume 253
_journal_year 2017
_chemical_formula_moiety 'C46 H29 Cd3 N10 O19, H2 O'
_chemical_formula_sum 'C46 H37 Cd3 N10 O20'
_chemical_formula_weight 1387.06
_space_group_IT_number 13
_space_group_name_Hall '-P 2yc'
_space_group_name_H-M_alt 'P 1 2/c 1'
_symmetry_cell_setting monoclinic
_symmetry_space_group_name_H-M 'P 1 2/c 1'
_atom_sites_solution_hydrogens geom
_atom_sites_solution_primary direct
_atom_sites_solution_secondary difmap
_cell_angle_alpha 90.00
_cell_angle_beta 94.276(3)
_cell_angle_gamma 90.00
_cell_formula_units_Z 4
_cell_length_a 18.7074(11)
_cell_length_b 9.1703(5)
_cell_length_c 28.5497(16)
_cell_measurement_reflns_used 8700
_cell_measurement_temperature 293(2)
_cell_measurement_theta_max 25.4
_cell_measurement_theta_min 1.7
_cell_volume 4884.1(5)
_computing_cell_refinement 'Bruker SMART'
_computing_data_collection 'Bruker SMART'
_computing_data_reduction 'Bruker SAINT software (Bruker, 1999)'
_computing_molecular_graphics 'SHELXTL-PLUS (Sheldrick, 1990)'
_computing_publication_material SHELXL-97
_computing_structure_refinement 'SHELXL-97 (Sheldrick, 2008)'
_computing_structure_solution 'SHELXS-97(Sheldrick, 2008)'
_diffrn_ambient_temperature 293(2)
_diffrn_measured_fraction_theta_full 0.975
_diffrn_measured_fraction_theta_max 0.974
_diffrn_measurement_device_type 'Bruker SMART APEX CCD'
_diffrn_measurement_method 'phi and omega scans'
_diffrn_radiation_monochromator graphite
_diffrn_radiation_source 'fine-focus sealed tube'
_diffrn_radiation_type MoK\a
_diffrn_radiation_wavelength 0.71073
_diffrn_reflns_av_R_equivalents 0.0649
_diffrn_reflns_av_sigmaI/netI 0.0448
_diffrn_reflns_limit_h_max 16
_diffrn_reflns_limit_h_min -22
_diffrn_reflns_limit_k_max 8
_diffrn_reflns_limit_k_min -11
_diffrn_reflns_limit_l_max 34
_diffrn_reflns_limit_l_min -26
_diffrn_reflns_number 24726
_diffrn_reflns_theta_full 25.00
_diffrn_reflns_theta_max 25.35
_diffrn_reflns_theta_min 1.73
_diffrn_standards_decay_% none
_diffrn_standards_interval_count none
_diffrn_standards_interval_time none
_diffrn_standards_number none
_exptl_absorpt_coefficient_mu 1.387
_exptl_absorpt_correction_T_max 0.847
_exptl_absorpt_correction_T_min 0.798
_exptl_absorpt_correction_type empirical
_exptl_absorpt_process_details SADABS
_exptl_crystal_colour Colorless
_exptl_crystal_density_diffrn 1.886
_exptl_crystal_density_method 'not measured'
_exptl_crystal_description block
_exptl_crystal_F_000 2748
_exptl_crystal_size_max 0.16
_exptl_crystal_size_mid 0.14
_exptl_crystal_size_min 0.11
_refine_diff_density_max 1.004
_refine_diff_density_min -0.642
_refine_diff_density_rms 0.094
_refine_ls_extinction_method none
_refine_ls_goodness_of_fit_ref 1.018
_refine_ls_hydrogen_treatment mixed
_refine_ls_matrix_type full
_refine_ls_number_parameters 663
_refine_ls_number_reflns 8700
_refine_ls_number_restraints 9
_refine_ls_restrained_S_all 1.018
_refine_ls_R_factor_all 0.0401
_refine_ls_R_factor_gt 0.0303
_refine_ls_shift/su_max 0.008
_refine_ls_shift/su_mean 0.000
_refine_ls_structure_factor_coef Fsqd
_refine_ls_weighting_details 'calc w=1/[\s^2^(Fo^2^)+(0.0407P)^2^+0.0000P] where P=(Fo^2^+2Fc^2^)/3'
_refine_ls_weighting_scheme calc
_refine_ls_wR_factor_gt 0.0708
_refine_ls_wR_factor_ref 0.0747
_reflns_number_gt 7362
_reflns_number_total 8700
_reflns_threshold_expression >2\s(I)
_cod_data_source_file compound1-4.cif
_cod_data_source_block compound1
_cod_depositor_comments
;
The following automatic conversions were performed:

data item '_chemical_melting_point' value 'not measured' was changed
to '?' -- the value is undefined or not given.

data item '_symmetry_cell_setting' value 'Monoclinic' was changed to
'monoclinic' in accordance with the built-in table derived from the
CIF Core dictionary named 'cif_core.dic' version 2.4.5 last updated
on 2014-11-21.

data item '_exptl_crystal_density_meas' value 'none' was changed to
'?' -- the value is perceived as not measured.

Automatic conversion script
Id: cif_fix_values 8369 2020-08-20 11:38:08Z andrius 
;
_cod_original_sg_symbol_H-M p2/c
_cod_database_code 1560381

loop_
_symmetry_equiv_pos_as_xyz
'x, y, z'
'-x, y, -z+1/2'
'-x, -y, -z'
'x, -y, z-1/2'

loop_
_atom_site_label
_atom_site_type_symbol
_atom_site_fract_x
_atom_site_fract_y
_atom_site_fract_z
_atom_site_U_iso_or_equiv
_atom_site_adp_type
_atom_site_occupancy
_atom_site_symmetry_multiplicity
_atom_site_calc_flag
_atom_site_refinement_flags
_atom_site_disorder_assembly
_atom_site_disorder_group
Cd1 Cd 1.0000 0.10060(3) 0.2500 0.02341(8) Uani 1 2 d S . .
Cd2 Cd 1.126071(10) -0.22263(2) 0.201433(7) 0.02570(7) Uani 1 1 d . . .
Cd3 Cd 1.354955(10) -0.72158(3) 0.310090(7) 0.03116(7) Uani 1 1 d . . .
Cd4 Cd 1.5000 -0.35223(3) 0.2500 0.02979(9) Uani 1 2 d S . .
C1 C 0.99465(14) -0.1296(3) 0.15713(9) 0.0250(6) Uani 1 1 d . . .
C2 C 0.92873(13) -0.0591(3) 0.13298(9) 0.0235(6) Uani 1 1 d . . .
C3 C 0.86873(13) -0.0173(3) 0.15632(9) 0.0222(6) Uani 1 1 d . . .
C4 C 0.86668(13) -0.0473(3) 0.20900(9) 0.0234(6) Uani 1 1 d . . .
C5 C 1.04712(16) 0.2634(3) 0.15645(10) 0.0347(7) Uani 1 1 d . . .
H5 H 1.0898 0.2112 0.1577 0.042 Uiso 1 1 calc R . .
C6 C 0.81393(15) 0.0794(3) 0.08415(9) 0.0306(7) Uani 1 1 d . . .
H6 H 0.7760 0.1264 0.0675 0.037 Uiso 1 1 calc R . .
C7 C 0.87359(15) 0.0400(3) 0.06183(9) 0.0296(7) Uani 1 1 d . . .
C8 C 0.93078(14) -0.0323(3) 0.08516(9) 0.0292(7) Uani 1 1 d . . .
H8 H 0.9697 -0.0623 0.0692 0.035 Uiso 1 1 calc R . .
C9 C 0.74355(14) 0.0983(3) 0.15288(10) 0.0304(7) Uani 1 1 d . . .
C10 C 0.81035(13) 0.0489(3) 0.13137(9) 0.0261(6) Uani 1 1 d . . .
C11 C 0.96367(17) 0.4175(4) 0.13442(11) 0.0525(10) Uani 1 1 d . . .
H11 H 0.9376 0.4913 0.1186 0.063 Uiso 1 1 calc R . .
C12 C 0.94478(16) 0.3423(4) 0.17165(10) 0.0427(8) Uani 1 1 d . . .
H12 H 0.9018 0.3537 0.1856 0.051 Uiso 1 1 calc R . .
C13 C 1.21014(16) -0.0608(3) 0.12345(10) 0.0350(7) Uani 1 1 d . . .
H13 H 1.1835 -0.1100 0.0996 0.042 Uiso 1 1 calc R . .
C14 C 1.29357(16) 0.0695(3) 0.15973(11) 0.0370(7) Uani 1 1 d . . .
H14 H 1.3345 0.1254 0.1666 0.044 Uiso 1 1 calc R . .
C15 C 1.30835(17) 0.0211(4) 0.07468(11) 0.0441(8) Uani 1 1 d . . .
H15A H 1.3053 -0.0718 0.0584 0.053 Uiso 1 1 calc R . .
H15B H 1.3586 0.0409 0.0829 0.053 Uiso 1 1 calc R . .
C16 C 1.27882(15) 0.1388(3) 0.04152(10) 0.0350(7) Uani 1 1 d . . .
C17 C 1.24538(18) 0.2606(4) 0.05728(11) 0.0441(9) Uani 1 1 d . . .
H17 H 1.2403 0.2719 0.0892 0.053 Uiso 1 1 calc R . .
C18 C 1.28555(19) 0.1237(4) -0.00550(11) 0.0511(9) Uani 1 1 d . . .
H18 H 1.3083 0.0419 -0.0166 0.061 Uiso 1 1 calc R . .
C19 C 1.24420(15) 0.0326(3) 0.18950(10) 0.0348(7) Uani 1 1 d . . .
H19 H 1.2455 0.0601 0.2209 0.042 Uiso 1 1 calc R . .
C20 C 1.2587(2) 0.2293(4) -0.03678(12) 0.0517(10) Uani 1 1 d . . .
H20 H 1.2633 0.2168 -0.0687 0.062 Uiso 1 1 calc R . .
C21 C 1.22588(15) 0.3511(3) -0.02155(10) 0.0338(7) Uani 1 1 d . . .
C22 C 1.21908(17) 0.3671(4) 0.02589(11) 0.0427(8) Uani 1 1 d . . .
H22 H 1.1968 0.4495 0.0370 0.051 Uiso 1 1 calc R . .
C23 C 1.19215(17) 0.4656(4) -0.05387(10) 0.0451(8) Uani 1 1 d . . .
H23A H 1.1415 0.4444 -0.0596 0.054 Uiso 1 1 calc R . .
H23B H 1.1966 0.5596 -0.0384 0.054 Uiso 1 1 calc R . .
C24 C 1.27755(16) 0.5634(3) -0.10845(10) 0.0355(7) Uani 1 1 d . . .
H24 H 1.3001 0.6276 -0.0869 0.043 Uiso 1 1 calc R . .
C25 C 1.20549(16) 0.3973(3) -0.13936(10) 0.0387(8) Uani 1 1 d . . .
H25 H 1.1696 0.3271 -0.1434 0.046 Uiso 1 1 calc R . .
C26 C 1.24866(16) 0.4423(4) -0.17147(11) 0.0396(8) Uani 1 1 d . . .
H26 H 1.2480 0.4075 -0.2021 0.048 Uiso 1 1 calc R . .
C27 C 1.24944(15) -0.3874(3) 0.17615(10) 0.0290(7) Uani 1 1 d . . .
C28 C 1.30983(14) -0.4464(3) 0.14987(9) 0.0272(6) Uani 1 1 d . . .
C29 C 1.31015(15) -0.4082(3) 0.10223(9) 0.0297(7) Uani 1 1 d . . .
H29 H 1.2736 -0.3513 0.0879 0.036 Uiso 1 1 calc R . .
C30 C 1.36549(15) -0.4565(3) 0.07711(10) 0.0325(7) Uani 1 1 d . . .
C31 C 1.41965(14) -0.5436(3) 0.09632(10) 0.0316(7) Uani 1 1 d . . .
H31 H 1.4561 -0.5747 0.0783 0.038 Uiso 1 1 calc R . .
C32 C 1.41912(13) -0.5843(3) 0.14291(9) 0.0277(7) Uani 1 1 d . . .
C33 C 1.36457(13) -0.5340(3) 0.17039(9) 0.0248(6) Uani 1 1 d . . .
C35 C 1.47702(14) -0.6877(3) 0.16262(10) 0.0303(7) Uani 1 1 d . . .
C36 C 1.36557(13) -0.5759(3) 0.22130(9) 0.0247(6) Uani 1 1 d . . .
C37 C 1.07474(17) 0.4205(5) 0.08876(11) 0.0626(12) Uani 1 1 d . . .
H37A H 1.1100 0.3469 0.0826 0.075 Uiso 1 1 calc R . .
H37B H 1.1003 0.5055 0.1014 0.075 Uiso 1 1 calc R . .
C38 C 1.03442(16) 0.4619(4) 0.04306(10) 0.0388(8) Uani 1 1 d . . .
C39 C 1.02428(18) 0.6045(4) 0.03105(11) 0.0487(9) Uani 1 1 d . . .
H39 H 1.0414 0.6769 0.0517 0.058 Uiso 1 1 calc R . .
C40 C 1.01073(18) 0.3569(4) 0.01101(12) 0.0488(9) Uani 1 1 d . . .
H40 H 1.0186 0.2588 0.0180 0.059 Uiso 1 1 calc R . .
C41' C 1.54563(4) -0.15182(8) 0.33621(3) 0.072(3) Uani 0.50 1 d PG . .
C41 C 1.50972(3) -0.15817(8) 0.34007(2) 0.0384(18) Uani 0.50 1 d PG . .
C42 C 1.43295(3) -0.33007(8) 0.34979(2) 0.068(3) Uani 0.50 1 d PG . .
C42' C 1.45848(3) -0.28731(8) 0.35503(2) 0.044(2) Uani 0.50 1 d PG . .
C43 C 1.47527(4) 0.02336(9) 0.39741(3) 0.0478(18) Uani 0.50 1 d PG . .
C43' C 1.42089(4) -0.15909(9) 0.42599(2) 0.055(2) Uani 0.50 1 d PG . .
C44' C 1.46226(4) -0.07819(10) 0.46472(3) 0.0412(17) Uani 0.50 1 d PG . .
C44 C 1.48604(4) 0.00250(10) 0.45554(3) 0.0406(19) Uani 0.50 1 d PG . .
C45 C 1.46905(4) -0.11732(8) 0.37437(2) 0.0266(16) Uani 0.50 1 d PG . .
C45' C 1.46798(4) -0.18287(8) 0.38715(2) 0.0257(17) Uani 0.50 1 d PG . .
C46 C 1.46955(5) 0.10785(10) 0.47376(3) 0.050(3) Uani 0.50 1 d PG . .
C46' C 1.45420(4) 0.05638(10) 0.46596(3) 0.122(6) Uani 0.50 1 d PG . .
C47 C 1.51159(5) -0.12425(10) 0.48095(3) 0.078(3) Uani 0.60 1 d PG . .
C47' C 1.50166(5) -0.15091(11) 0.50382(3) 0.070(4) Uani 0.40 1 d PG . .
N1 N 0.99752(3) 0.24654(6) 0.186228(19) 0.0311(6) Uani 1 1 d G . .
N2 N 1.02881(3) 0.36439(6) 0.12419(2) 0.0398(7) Uani 1 1 d G . .
N3 N 1.19150(2) -0.05147(5) 0.166888(15) 0.0318(6) Uani 1 1 d G . .
N4 N 1.27171(2) 0.00849(5) 0.117562(17) 0.0327(6) Uani 1 1 d G . .
N5 N 1.22434(4) 0.47483(10) -0.09914(3) 0.0337(6) Uani 1 1 d G . .
N6 N 1.29450(5) 0.54853(12) -0.15249(4) 0.0397(6) Uani 1 1 d G . .
N7 N 0.87556(3) 0.07234(7) 0.01166(2) 0.0388(6) Uani 1 1 d G . .
N8 N 1.36465(3) -0.41655(7) 0.027268(19) 0.0397(6) Uani 1 1 d G . .
N9 N 1.48760(3) -0.28957(7) 0.32486(2) 0.044(2) Uani 0.50 1 d PG . .
N9' N 1.50666(3) -0.26803(8) 0.32352(2) 0.0270(15) Uani 0.50 1 d PG . .
N10 N 1.42180(3) -0.22337(8) 0.38037(2) 0.099(3) Uani 0.50 1 d PG . .
N10' N 1.52205(4) -0.09892(8) 0.37547(3) 0.143(5) Uani 0.50 1 d PG . .
O1 O 1.03325(2) -0.20605(5) 0.133246(15) 0.0475(6) Uani 1 1 d G . .
O2 O 1.01045(2) -0.10584(6) 0.199850(15) 0.0307(5) Uani 1 1 d G . .
O1W O 1.07425(2) -0.42798(6) 0.229364(17) 0.0580(7) Uani 1 1 d GD . .
O3 O 0.88328(3) 0.05325(7) 0.237377(19) 0.0269(4) Uani 1 1 d G . .
O2W O 1.38851(3) -0.20513(6) 0.247488(18) 0.0813(10) Uani 1 1 d G . .
O4 O 0.84880(3) -0.17347(7) 0.22037(2) 0.0352(5) Uani 1 1 d G . .
O3W O 1.16492(3) -0.65995(6) 0.23716(2) 0.0495(6) Uani 1 1 d GD . .
O5 O 0.68828(4) 0.11993(9) 0.12619(3) 0.0422(5) Uani 1 1 d G . .
O4W O 1.41755(3) -0.90164(8) 0.27260(2) 0.0391(5) Uani 1 1 d GD . .
O6 O 0.83219(3) 0.16049(8) -0.00590(2) 0.0560(7) Uani 1 1 d G . .
O7 O 0.91907(3) 0.00989(7) -0.010538(19) 0.0608(7) Uani 1 1 d G . .
O8 O 0.74672(3) 0.12618(8) 0.19581(2) 0.0484(6) Uani 1 1 d G . .
O9 O 1.18829(2) -0.38190(5) 0.155109(15) 0.0368(5) Uani 1 1 d G . .
O10 O 1.26356(2) -0.34121(5) 0.217179(15) 0.0404(5) Uani 1 1 d G . .
O11 O 1.45839(3) -0.79012(7) 0.18759(2) 0.0347(5) Uani 1 1 d G . .
O12 O 1.41686(3) -0.53387(6) 0.248904(19) 0.0302(5) Uani 1 1 d G . .
O13 O 1.31713(3) -0.65761(6) 0.233791(19) 0.0319(4) Uani 1 1 d G . .
O14 O 1.53884(3) -0.66449(8) 0.14987(2) 0.0436(6) Uani 1 1 d G . .
O15 O 1.32144(3) -0.32663(7) 0.011602(19) 0.0564(7) Uani 1 1 d G . .
O16 O 1.40713(3) -0.47539(8) 0.00317(2) 0.0649(7) Uani 1 1 d G . .
H1WA H 1.0926 -0.5094 0.2299 0.097 Uiso 1 1 d GD . .
H1WB H 1.0611 -0.4101 0.2565 0.097 Uiso 1 1 d GD . .
H3WA H 1.2020 -0.6655 0.2220 0.097 Uiso 1 1 d GD . .
H3WB H 1.1650 -0.7369 0.2538 0.097 Uiso 1 1 d GD . .
H4WA H 1.4227 -0.8730 0.2450 0.097 Uiso 1 1 d GD . .
H4WB H 1.4552 -0.8850 0.2887 0.097 Uiso 1 1 d GD . .

loop_
_atom_site_aniso_label
_atom_site_aniso_U_11
_atom_site_aniso_U_22
_atom_site_aniso_U_33
_atom_site_aniso_U_23
_atom_site_aniso_U_13
_atom_site_aniso_U_12
Cd1 0.02472(15) 0.02533(17) 0.01964(15) 0.000 -0.00185(11) 0.000
Cd2 0.02402(12) 0.02694(13) 0.02623(12) 0.00096(9) 0.00255(9) 0.00345(9)
Cd3 0.01887(12) 0.04636(15) 0.02848(13) -0.00391(10) 0.00315(9) -0.00067(9)
Cd4 0.02870(16) 0.02889(18) 0.03112(17) 0.000 -0.00225(13) 0.000
C1 0.0232(14) 0.0254(16) 0.0261(15) -0.0009(13) 0.0004(12) 0.0004(12)
C2 0.0250(14) 0.0240(15) 0.0212(14) -0.0041(12) -0.0004(11) -0.0008(12)
C3 0.0230(14) 0.0210(15) 0.0223(14) -0.0007(12) -0.0012(11) -0.0028(11)
C4 0.0172(13) 0.0315(17) 0.0215(14) 0.0015(13) 0.0012(11) 0.0006(12)
C5 0.0280(16) 0.050(2) 0.0260(16) 0.0074(15) 0.0008(13) 0.0080(14)
C6 0.0281(15) 0.0361(18) 0.0266(15) 0.0009(14) -0.0038(12) 0.0052(13)
C7 0.0320(15) 0.0360(17) 0.0206(14) 0.0017(13) 0.0002(12) 0.0003(13)
C8 0.0267(15) 0.0377(18) 0.0235(14) -0.0033(13) 0.0033(12) 0.0050(13)
C9 0.0225(15) 0.0383(18) 0.0301(16) 0.0037(14) -0.0004(12) 0.0016(13)
C10 0.0214(14) 0.0297(16) 0.0267(15) -0.0036(13) -0.0010(12) -0.0012(12)
C11 0.046(2) 0.071(3) 0.041(2) 0.0262(19) 0.0049(16) 0.0240(19)
C12 0.0352(17) 0.059(2) 0.0347(18) 0.0131(17) 0.0098(14) 0.0133(16)
C13 0.0413(18) 0.0349(18) 0.0284(16) 0.0021(14) -0.0006(14) -0.0056(14)
C14 0.0342(17) 0.0382(19) 0.0378(18) 0.0003(15) -0.0032(14) -0.0055(14)
C15 0.0476(19) 0.049(2) 0.0368(18) 0.0097(16) 0.0129(15) 0.0031(16)
C16 0.0359(17) 0.0393(19) 0.0304(16) 0.0040(15) 0.0072(13) -0.0063(15)
C17 0.054(2) 0.053(2) 0.0250(17) 0.0058(16) 0.0035(15) 0.0017(17)
C18 0.072(2) 0.041(2) 0.041(2) -0.0001(17) 0.0078(18) 0.0032(18)
C19 0.0399(17) 0.0366(18) 0.0271(16) -0.0033(14) -0.0026(13) -0.0036(14)
C20 0.071(3) 0.058(2) 0.0259(18) 0.0056(17) 0.0051(17) 0.0042(19)
C21 0.0298(16) 0.0424(19) 0.0297(16) 0.0056(15) 0.0059(13) -0.0065(14)
C22 0.0458(19) 0.043(2) 0.0406(19) 0.0042(16) 0.0107(15) 0.0042(16)
C23 0.0415(18) 0.061(2) 0.0340(18) 0.0161(17) 0.0129(14) 0.0068(17)
C24 0.0377(17) 0.0384(19) 0.0299(17) -0.0011(15) -0.0006(13) -0.0065(14)
C25 0.0411(18) 0.0411(19) 0.0329(17) 0.0010(15) -0.0050(14) -0.0102(15)
C26 0.0453(19) 0.046(2) 0.0270(16) -0.0016(15) 0.0000(14) -0.0024(16)
C27 0.0332(16) 0.0202(15) 0.0347(17) 0.0014(13) 0.0096(13) 0.0020(13)
C28 0.0233(14) 0.0274(16) 0.0307(16) -0.0026(13) 0.0010(12) 0.0014(12)
C29 0.0315(16) 0.0308(17) 0.0269(15) -0.0014(13) 0.0023(12) 0.0025(13)
C30 0.0325(16) 0.0394(18) 0.0258(15) -0.0024(14) 0.0035(13) -0.0050(14)
C31 0.0252(15) 0.0391(18) 0.0309(16) -0.0070(14) 0.0046(12) -0.0003(13)
C32 0.0199(14) 0.0374(18) 0.0260(15) -0.0065(13) 0.0026(11) -0.0016(12)
C33 0.0191(13) 0.0297(16) 0.0258(14) -0.0028(13) 0.0027(11) -0.0029(12)
C35 0.0217(15) 0.0414(19) 0.0273(16) -0.0101(14) -0.0020(12) 0.0022(13)
C36 0.0220(14) 0.0227(15) 0.0300(15) -0.0024(13) 0.0054(12) 0.0051(12)
C37 0.0395(19) 0.118(4) 0.0304(18) 0.029(2) 0.0013(15) -0.020(2)
C38 0.0377(18) 0.055(2) 0.0242(16) 0.0089(16) 0.0029(13) -0.0086(16)
C39 0.060(2) 0.049(2) 0.0363(19) -0.0095(17) 0.0000(17) -0.0174(18)
C40 0.062(2) 0.037(2) 0.046(2) 0.0062(18) -0.0032(18) -0.0033(17)
C41' 0.062(6) 0.092(7) 0.065(5) -0.058(5) 0.025(4) -0.034(5)
C41 0.044(5) 0.045(5) 0.026(4) -0.006(3) 0.001(3) -0.003(4)
C42 0.058(6) 0.076(6) 0.071(6) -0.037(5) 0.022(4) -0.027(5)
C42' 0.043(5) 0.043(5) 0.048(5) -0.005(4) 0.022(4) -0.012(4)
C43 0.081(5) 0.035(4) 0.026(3) -0.004(3) -0.006(3) 0.008(4)
C43' 0.048(4) 0.082(6) 0.037(4) -0.016(4) 0.020(3) -0.007(4)
C44' 0.061(5) 0.024(4) 0.040(4) -0.004(3) 0.008(4) -0.012(3)
C44 0.033(4) 0.032(5) 0.055(5) -0.006(4) 0.000(3) 0.005(3)
C45 0.028(3) 0.022(4) 0.029(4) -0.004(3) -0.002(3) 0.002(3)
C45' 0.016(3) 0.039(5) 0.023(3) -0.010(3) 0.004(3) -0.011(3)
C46 0.055(5) 0.048(6) 0.051(6) 0.034(5) 0.025(5) 0.029(5)
C46' 0.102(10) 0.114(12) 0.142(13) 0.043(10) -0.042(9) 0.012(9)
C47 0.053(4) 0.040(4) 0.134(8) -0.036(5) -0.039(5) 0.034(3)
C47' 0.124(12) 0.065(8) 0.027(6) 0.014(6) 0.046(7) 0.009(8)
N1 0.0316(14) 0.0358(15) 0.0258(13) 0.0031(11) 0.0006(11) -0.0001(11)
N2 0.0313(14) 0.0642(19) 0.0240(13) 0.0155(13) 0.0018(11) -0.0029(13)
N3 0.0362(14) 0.0300(14) 0.0289(13) 0.0005(11) 0.0000(11) -0.0028(11)
N4 0.0342(14) 0.0355(15) 0.0284(13) 0.0054(12) 0.0030(11) -0.0047(12)
N5 0.0366(14) 0.0398(15) 0.0254(13) 0.0080(12) 0.0065(11) -0.0037(12)
N6 0.0402(15) 0.0522(18) 0.0271(14) -0.0004(13) 0.0046(11) -0.0095(13)
N7 0.0364(15) 0.0560(18) 0.0238(13) 0.0060(13) 0.0012(11) 0.0033(13)
N8 0.0432(16) 0.0489(18) 0.0274(14) -0.0001(13) 0.0045(12) -0.0046(13)
N9 0.040(4) 0.042(4) 0.049(5) -0.002(4) -0.004(3) -0.015(3)
N9' 0.021(3) 0.033(4) 0.028(4) -0.005(3) 0.004(2) -0.004(3)
N10 0.109(7) 0.111(7) 0.083(6) -0.006(5) 0.051(5) 0.000(6)
N10' 0.148(9) 0.168(10) 0.121(8) -0.077(7) 0.066(7) -0.093(8)
O1 0.0446(13) 0.0650(16) 0.0318(12) -0.0137(11) -0.0036(10) 0.0302(12)
O2 0.0324(11) 0.0368(12) 0.0218(10) -0.0044(9) -0.0051(8) 0.0079(9)
O1W 0.0534(15) 0.0337(14) 0.0904(19) 0.0096(13) 0.0292(13) 0.0030(11)
O3 0.0233(10) 0.0366(12) 0.0207(10) -0.0058(9) -0.0003(8) 0.0022(8)
O2W 0.0514(16) 0.0570(18) 0.130(3) -0.0369(17) -0.0277(17) 0.0189(13)
O4 0.0399(12) 0.0367(13) 0.0288(11) 0.0043(10) 0.0015(9) -0.0089(10)
O3W 0.0314(12) 0.0442(14) 0.0731(16) 0.0121(12) 0.0053(11) 0.0026(10)
O5 0.0226(10) 0.0643(15) 0.0385(12) 0.0024(11) -0.0047(9) 0.0041(10)
O4W 0.0270(11) 0.0459(13) 0.0441(13) -0.0044(10) 0.0009(9) -0.0011(9)
O6 0.0578(15) 0.0769(18) 0.0329(13) 0.0182(13) -0.0003(11) 0.0204(13)
O7 0.0647(16) 0.091(2) 0.0283(12) 0.0070(13) 0.0142(11) 0.0265(15)
O8 0.0337(12) 0.0855(18) 0.0262(12) -0.0042(12) 0.0043(9) 0.0206(12)
O9 0.0247(11) 0.0407(13) 0.0444(13) -0.0041(10) -0.0005(9) 0.0063(9)
O10 0.0390(12) 0.0516(14) 0.0315(12) -0.0057(11) 0.0078(9) 0.0098(10)
O11 0.0253(11) 0.0355(12) 0.0436(12) 0.0010(10) 0.0049(9) 0.0049(9)
O12 0.0279(10) 0.0333(12) 0.0282(11) 0.0019(9) -0.0047(8) -0.0035(9)
O13 0.0235(10) 0.0379(12) 0.0346(11) 0.0030(10) 0.0041(8) -0.0075(9)
O14 0.0189(10) 0.0751(16) 0.0369(12) 0.0080(12) 0.0030(9) 0.0030(10)
O15 0.0655(17) 0.0677(18) 0.0355(13) 0.0120(12) -0.0006(12) 0.0142(13)
O16 0.0730(17) 0.092(2) 0.0319(13) 0.0015(13) 0.0175(12) 0.0176(15)

loop_
_atom_type_symbol
_atom_type_description
_atom_type_scat_dispersion_real
_atom_type_scat_dispersion_imag
_atom_type_scat_source
C C 0.0033 0.0016 'International Tables Vol C Tables 4.2.6.8 and 6.1.1.4'
H H 0.0000 0.0000 'International Tables Vol C Tables 4.2.6.8 and 6.1.1.4'
N N 0.0061 0.0033 'International Tables Vol C Tables 4.2.6.8 and 6.1.1.4'
O O 0.0106 0.0060 'International Tables Vol C Tables 4.2.6.8 and 6.1.1.4'
Cd Cd -0.8075 1.2024 'International Tables Vol C Tables 4.2.6.8 and 6.1.1.4'

loop_
_geom_angle_atom_site_label_1
_geom_angle_atom_site_label_2
_geom_angle_atom_site_label_3
_geom_angle
_geom_angle_site_symmetry_1
_geom_angle_site_symmetry_3
O3 Cd1 O3 157.5 2_755 .
O3 Cd1 N1 91.4 2_755 2_755
O3 Cd1 N1 101.9 . 2_755
O3 Cd1 N1 101.9 2_755 .
O3 Cd1 N1 91.4 . .
N1 Cd1 N1 107.3 2_755 .
O3 Cd1 O2 82.6 2_755 2_755
O3 Cd1 O2 79.6 . 2_755
N1 Cd1 O2 89.1 2_755 2_755
N1 Cd1 O2 162.7 . 2_755
O3 Cd1 O2 79.6 2_755 .
O3 Cd1 O2 82.6 . .
N1 Cd1 O2 162.7 2_755 .
N1 Cd1 O2 89.1 . .
O2 Cd1 O2 75.3 2_755 .
N3 Cd2 O1W 168.6 . .
N3 Cd2 O4 102.1 . 2_755
O1W Cd2 O4 83.3 . 2_755
N3 Cd2 O9 83.0 . .
O1W Cd2 O9 85.7 . .
O4 Cd2 O9 126.8 2_755 .
N3 Cd2 O2 101.4 . .
O1W Cd2 O2 88.2 . .
O4 Cd2 O2 92.8 2_755 .
O9 Cd2 O2 138.6 . .
N3 Cd2 O1 89.2 . .
O1W Cd2 O1 91.9 . .
O4 Cd2 O1 145.3 2_755 .
O9 Cd2 O1 86.8 . .
O2 Cd2 O1 52.5 . .
N6 Cd3 O14 92.9 4_556 2_855
N6 Cd3 O13 97.9 4_556 .
O14 Cd3 O13 127.4 2_855 .
N6 Cd3 O4W 179.2 4_556 .
O14 Cd3 O4W 86.8 2_855 .
O13 Cd3 O4W 82.9 . .
N6 Cd3 O8 91.1 4_556 2_745
O14 Cd3 O8 147.3 2_855 2_745
O13 Cd3 O8 83.9 . 2_745
O4W Cd3 O8 88.7 . 2_745
N6 Cd3 O5 82.2 4_556 2_745
O14 Cd3 O5 94.9 2_855 2_745
O13 Cd3 O5 137.4 . 2_745
O4W Cd3 O5 97.1 . 2_745
O8 Cd3 O5 53.6 2_745 2_745
N6 Cd3 C9 82.34(6) 4_556 2_745
O14 Cd3 C9 122.05(6) 2_855 2_745
O13 Cd3 C9 110.36(6) . 2_745
O4W Cd3 C9 97.20(6) . 2_745
O8 Cd3 C9 26.99(6) 2_745 2_745
O5 Cd3 C9 27.14(6) 2_745 2_745
N9' Cd4 N9' 139.5 . 2_855
N9' Cd4 N9 10.6 . .
N9' Cd4 N9 143.7 2_855 .
N9' Cd4 N9 143.7 . 2_855
N9' Cd4 N9 10.6 2_855 2_855
N9 Cd4 N9 150.3 . 2_855
N9' Cd4 O12 104.8 . .
N9' Cd4 O12 104.5 2_855 .
N9 Cd4 O12 94.7 . .
N9 Cd4 O12 107.1 2_855 .
N9' Cd4 O12 104.5 . 2_855
N9' Cd4 O12 104.8 2_855 2_855
N9 Cd4 O12 107.1 . 2_855
N9 Cd4 O12 94.7 2_855 2_855
O12 Cd4 O12 86.0 . 2_855
N9' Cd4 O2W 78.3 . 2_855
N9' Cd4 O2W 80.0 2_855 2_855
N9 Cd4 O2W 88.8 . 2_855
N9 Cd4 O2W 75.0 2_855 2_855
O12 Cd4 O2W 165.9 . 2_855
O12 Cd4 O2W 79.9 2_855 2_855
N9' Cd4 O2W 80.0 . .
N9' Cd4 O2W 78.3 2_855 .
N9 Cd4 O2W 75.0 . .
N9 Cd4 O2W 88.8 2_855 .
O12 Cd4 O2W 79.9 . .
O12 Cd4 O2W 165.9 2_855 .
O2W Cd4 O2W 114.1 2_855 .
O1 C1 O2 121.8(2) . .
O1 C1 C2 118.5(2) . .
O2 C1 C2 119.7(2) . .
C8 C2 C3 120.0(2) . .
C8 C2 C1 116.2(2) . .
C3 C2 C1 123.7(2) . .
C10 C3 C2 120.0(2) . .
C10 C3 C4 120.2(2) . .
C2 C3 C4 119.8(2) . .
O3 C4 O4 124.8(2) . .
O3 C4 C3 118.7(2) . .
O4 C4 C3 116.5(2) . .
N1 C5 N2 111.8(2) . .
N1 C5 H5 124.1 . .
N2 C5 H5 124.1 . .
C7 C6 C10 119.9(3) . .
C7 C6 H6 120.0 . .
C10 C6 H6 120.0 . .
C6 C7 C8 121.8(3) . .
C6 C7 N7 118.7(2) . .
C8 C7 N7 119.4(2) . .
C7 C8 C2 118.6(3) . .
C7 C8 H8 120.7 . .
C2 C8 H8 120.7 . .
O8 C9 O5 122.7(2) . .
O8 C9 C10 118.9(2) . .
O5 C9 C10 118.2(2) . .
O8 C9 Cd3 58.86(12) . 2_765
O5 C9 Cd3 65.91(12) . 2_765
C10 C9 Cd3 160.3(2) . 2_765
C6 C10 C3 119.5(2) . .
C6 C10 C9 116.1(2) . .
C3 C10 C9 124.4(2) . .
C12 C11 N2 106.2(3) . .
C12 C11 H11 126.9 . .
N2 C11 H11 126.9 . .
C11 C12 N1 110.3(3) . .
C11 C12 H12 124.8 . .
N1 C12 H12 124.8 . .
N3 C13 N4 112.2(2) . .
N3 C13 H13 123.9 . .
N4 C13 H13 123.9 . .
C19 C14 N4 106.3(2) . .
C19 C14 H14 126.9 . .
N4 C14 H14 126.9 . .
N4 C15 C16 114.3(2) . .
N4 C15 H15A 108.7 . .
C16 C15 H15A 108.7 . .
N4 C15 H15B 108.7 . .
C16 C15 H15B 108.7 . .
H15A C15 H15B 107.6 . .
C18 C16 C17 118.9(3) . .
C18 C16 C15 119.1(3) . .
C17 C16 C15 122.0(3) . .
C16 C17 C22 120.6(3) . .
C16 C17 H17 119.7 . .
C22 C17 H17 119.7 . .
C16 C18 C20 120.5(3) . .
C16 C18 H18 119.8 . .
C20 C18 H18 119.8 . .
C14 C19 N3 110.3(2) . .
C14 C19 H19 124.9 . .
N3 C19 H19 124.9 . .
C21 C20 C18 121.2(3) . .
C21 C20 H20 119.4 . .
C18 C20 H20 119.4 . .
C20 C21 C22 118.6(3) . .
C20 C21 C23 123.7(3) . .
C22 C21 C23 117.6(3) . .
C21 C22 C17 120.3(3) . .
C21 C22 H22 119.8 . .
C17 C22 H22 119.8 . .
N5 C23 C21 113.5(2) . .
N5 C23 H23A 108.9 . .
C21 C23 H23A 108.9 . .
N5 C23 H23B 108.9 . .
C21 C23 H23B 108.9 . .
H23A C23 H23B 107.7 . .
N6 C24 N5 111.3(2) . .
N6 C24 H24 124.4 . .
N5 C24 H24 124.4 . .
C26 C25 N5 106.5(3) . .
C26 C25 H25 126.8 . .
N5 C25 H25 126.8 . .
C25 C26 N6 109.8(3) . .
C25 C26 H26 125.1 . .
N6 C26 H26 125.1 . .
O9 C27 O10 123.7(2) . .
O9 C27 C28 118.0(2) . .
O10 C27 C28 118.3(2) . .
C33 C28 C29 119.6(3) . .
C33 C28 C27 123.6(2) . .
C29 C28 C27 116.8(2) . .
C30 C29 C28 118.8(3) . .
C30 C29 H29 120.6 . .
C28 C29 H29 120.6 . .
C31 C30 C29 122.8(3) . .
C31 C30 N8 119.1(2) . .
C29 C30 N8 118.1(2) . .
C30 C31 C32 118.9(3) . .
C30 C31 H31 120.5 . .
C32 C31 H31 120.5 . .
C31 C32 C33 120.3(3) . .
C31 C32 C35 118.0(2) . .
C33 C32 C35 121.6(2) . .
C28 C33 C32 119.5(2) . .
C28 C33 C36 120.6(2) . .
C32 C33 C36 119.9(2) . .
O11 C35 O14 126.6(2) . .
O11 C35 C32 117.5(2) . .
O14 C35 C32 115.7(2) . .
O13 C36 O12 122.8(2) . .
O13 C36 C33 118.2(2) . .
O12 C36 C33 118.9(2) . .
N2 C37 C38 113.8(2) . .
N2 C37 H37A 108.8 . .
C38 C37 H37A 108.8 . .
N2 C37 H37B 108.8 . .
C38 C37 H37B 108.8 . .
H37A C37 H37B 107.7 . .
C39 C38 C40 118.1(3) . .
C39 C38 C37 120.8(3) . .
C40 C38 C37 121.0(3) . .
C38 C39 C40 121.2(3) . 3_765
C38 C39 H39 119.4 . .
C40 C39 H39 119.4 3_765 .
C39 C40 C38 120.6(3) 3_765 .
C39 C40 H40 119.7 3_765 .
C38 C40 H40 119.7 . .
C41 C41' N9' 57.0 . .
C41 C41' N10' 60.5 . .
N9' C41' N10' 108.3 . .
C41 C41' N9 49.2 . .
N9' C41' N9 8.0 . .
N10' C41' N9 100.8 . .
C41 C41' C45 30.1 . .
N9' C41' C45 82.4 . .
N10' C41' C45 30.4 . .
N9 C41' C45 74.4 . .
C41' C41 N9' 91.6 . .
C41' C41 N10' 88.1 . .
N9' C41 N10' 142.9 . .
C41' C41 N9 107.8 . .
N9' C41 N9 16.3 . .
N10' C41 N9 138.2 . .
C41' C41 C45 134.9 . .
N9' C41 C45 123.4 . .
N10' C41 C45 46.8 . .
N9 C41 C45 108.1 . .
C41' C41 C42' 135.5 . .
N9' C41 C42' 55.3 . .
N10' C41 C42' 101.5 . .
N9 C41 C42' 40.8 . .
C45 C41 C42' 68.1 . .
C41' C41 C45' 132.7 . .
N9' C41 C45' 102.3 . .
N10' C41 C45' 54.4 . .
N9 C41 C45' 89.2 . .
C45 C41 C45' 25.3 . .
C42' C41 C45' 48.7 . .
C42' C42 N10 62.6 . .
C42' C42 N9 49.9 . .
N10 C42 N9 107.8 . .
C42' C42 N9' 43.5 . .
N10 C42 N9' 102.3 . .
N9 C42 N9' 6.5 . .
C42' C42 C45' 32.7 . .
N10 C42 C45' 30.5 . .
N9 C42 C45' 81.3 . .
N9' C42 C45' 75.1 . .
C42 C42' N9 102.9 . .
C42 C42' N10 89.4 . .
N9 C42' N10 149.9 . .
C42 C42' C45' 132.5 . .
N9 C42' C45' 121.9 . .
N10 C42' C45' 43.8 . .
C42 C42' N9' 117.6 . .
N9 C42' N9' 14.7 . .
N10 C42' N9' 142.8 . .
C45' C42' N9' 107.9 . .
C42 C42' C41 149.2 . .
N9 C42' C41 55.9 . .
N10 C42' C41 100.5 . .
C45' C42' C41 66.4 . .
N9' C42' C41 43.4 . .
C42 C42' C45 137.4 . .
N9 C42' C45 103.6 . .
N10 C42' C45 52.7 . .
C45' C42' C45 24.1 . .
N9' C42' C45 91.7 . .
C41 C42' C45 48.4 . .
C45 C43 N10' 38.4 . .
C45 C43 C44 110.5 . .
N10' C43 C44 106.5 . .
C45 C43 C45' 18.2 . .
N10' C43 C45' 43.5 . .
C44 C43 C45' 92.3 . .
N10 C43' C45' 37.9 . .
N10 C43' C44' 146.6 . .
C45' C43' C44' 108.8 . .
N10 C43' C45 46.5 . .
C45' C43' C45 21.6 . .
C44' C43' C45 103.5 . .
C44 C44' C47 91.2 . .
C44 C44' C46' 42.8 . .
C47 C44' C46' 118.3 . .
C44 C44' C47' 111.3 . .
C47 C44' C47' 29.3 . .
C46' C44' C47' 119.3 . .
C44 C44' C43' 115.2 . .
C47 C44' C43' 119.9 . .
C46' C44' C43' 117.1 . .
C47' C44' C43' 123.0 . .
C44 C44' C46 37.6 . .
C47 C44' C46 105.4 . .
C46' C44' C46 13.0 . .
C47' C44' C46 108.0 . .
C43' C44' C46 129.0 . .
C46' C44 C44' 90.1 . .
C46' C44 C46 29.5 . .
C44' C44 C46 113.5 . .
C46' C44 C47 120.9 . .
C44' C44 C47 49.3 . .
C46 C44 C47 122.9 . .
C46' C44 C43 104.3 . .
C44' C44 C43 110.7 . .
C46 C44 C43 109.7 . .
C47 C44 C43 127.4 . .
C46' C44 C47' 52.24(6) . 3_856
C44' C44 C47' 118.16(7) . 3_856
C46 C44 C47' 25.19(5) . 3_856
C47 C44 C47' 105.44(6) . 3_856
C43 C44 C47' 123.87(7) . 3_856
C46' C44 C47' 104.0 . .
C44' C44 C47' 43.3 . .
C46 C44 C47' 108.2 . .
C47 C44 C47' 16.9 . .
C43 C44 C47' 140.9 . .
C47' C44 C47' 94.81(7) 3_856 .
C45' C45 N10' 101.2 . .
C45' C45 N10 42.8 . .
N10' C45 N10 141.3 . .
C45' C45 C41 100.4 . .
N10' C45 C41 57.0 . .
N10 C45 C41 108.0 . .
C45' C45 C43 121.9 . .
N10' C45 C43 77.9 . .
N10 C45 C43 128.5 . .
C41 C45 C43 123.4 . .
C45' C45 C42' 50.5 . .
N10' C45 C42' 105.1 . .
N10 C45 C42' 45.1 . .
C41 C45 C42' 63.5 . .
C43 C45 C42' 172.0 . .
C45' C45 C43' 50.8 . .
N10' C45 C43' 123.8 . .
N10 C45 C43' 51.0 . .
C41 C45 C43' 151.0 . .
C43 C45 C43' 81.2 . .
C42' C45 C43' 91.0 . .
C45' C45 C41' 102.0 . .
N10' C45 C41' 42.0 . .
N10 C45 C41' 119.3 . .
C41 C45 C41' 15.0 . .
C43 C45 C41' 111.8 . .
C42' C45 C41' 74.2 . .
C43' C45 C41' 150.7 . .
C45 C45' N10 106.8 . .
C45 C45' C42' 105.4 . .
N10 C45' C42' 60.2 . .
C45 C45' N10' 47.6 . .
N10 C45' N10' 150.8 . .
C42' C45' N10' 108.0 . .
C45 C45' C43' 107.7 . .
N10 C45' C43' 68.1 . .
C42' C45' C43' 124.5 . .
N10' C45' C43' 127.3 . .
C45 C45' C41 54.3 . .
N10 C45' C41 112.0 . .
C42' C45' C41 64.9 . .
N10' C45' C41 44.8 . .
C43' C45' C41 161.8 . .
C45 C45' C42 110.7 . .
N10 C45' C42 45.8 . .
C42' C45' C42 14.8 . .
N10' C45' C42 122.0 . .
C43' C45' C42 109.9 . .
C41 C45' C42 78.0 . .
C45 C45' C43 39.9 . .
N10 C45' C43 118.1 . .
C42' C45' C43 145.2 . .
N10' C45' C43 54.7 . .
C43' C45' C43 77.3 . .
C41 C45' C43 87.5 . .
C42 C45' C43 147.5 . .
C46' C46 C47' 151.01(14) . 3_856
C46' C46 C44 45.1 . .
C47' C46 C44 121.71(11) 3_856 .
C46' C46 C47 123.29(10) . 3_856
C47' C46 C47 31.82(6) 3_856 3_856
C44 C46 C47 118.46(8) . 3_856
C46' C46 C44' 28.4 . .
C47' C46 C44' 125.27(13) 3_856 .
C44 C46 C44' 28.9 . .
C47 C46 C44' 105.69(9) 3_856 .
C46 C46' C44 105.4 . .
C46 C46' C44' 138.6 . .
C44 C46' C44' 47.1 . .
C46 C46' C47' 17.58(8) . 3_856
C44 C46' C47' 100.10(7) . 3_856
C44' C46' C47' 123.31(7) . 3_856
C46 C46' C47 40.09(8) . 3_856
C44 C46' C47 107.26(6) . 3_856
C44' C46' C47 110.28(7) . 3_856
C47' C46' C47 24.9 3_856 3_856
C46 C46' C47 110.1 . .
C44 C46' C47 37.9 . .
C44' C46' C47 28.5 . .
C47' C46' C47 95.49(7) 3_856 .
C47 C46' C47 87.28(6) 3_856 .
C47' C47 C44' 104.2 . .
C47' C47 C46 40.12(10) . 3_856
C44' C47 C46 121.91(8) . 3_856
C47' C47 C44 128.6 . .
C44' C47 C44 39.5 . .
C46 C47 C44 117.20(9) 3_856 .
C47' C47 C46' 55.81(8) . 3_856
C44' C47 C46' 118.96(6) . 3_856
C46 C47 C46' 16.6 3_856 3_856
C44 C47 C46' 103.95(7) . 3_856
C47' C47 C46' 107.4 . .
C44' C47 C46' 33.1 . .
C46 C47 C46' 102.38(8) 3_856 .
C44 C47 C46' 21.2 . .
C46' C47 C46' 92.72(7) 3_856 .
C47 C47' C46 108.05(14) . 3_856
C47 C47' C46' 99.25(9) . 3_856
C46 C47' C46' 11.41(6) 3_856 3_856
C47 C47' C44' 46.5 . .
C46 C47' C44' 126.12(14) 3_856 .
C46' C47' C44' 114.81(8) 3_856 .
C47 C47' C44 107.11(8) . 3_856
C46 C47' C44 33.09(7) 3_856 3_856
C46' C47' C44 27.7 3_856 3_856
C44' C47' C44 100.49(6) . 3_856
C47 C47' C44 34.5 . .
C46 C47' C44 103.54(14) 3_856 .
C46' C47' C44 92.17(9) 3_856 .
C44' C47' C44 25.5 . .
C44 C47' C44 85.19(7) 3_856 .
C5 N1 C12 104.88(19) . .
C5 N1 Cd1 128.23(13) . .
C12 N1 Cd1 126.82(14) . .
C5 N2 C11 106.74(19) . .
C5 N2 C37 125.9(2) . .
C11 N2 C37 126.9(2) . .
C13 N3 C19 104.37(18) . .
C13 N3 Cd2 123.76(13) . .
C19 N3 Cd2 125.26(12) . .
C13 N4 C14 106.79(18) . .
C13 N4 C15 127.53(19) . .
C14 N4 C15 125.67(19) . .
C24 N5 C25 107.41(19) . .
C24 N5 C23 125.1(2) . .
C25 N5 C23 127.5(2) . .
C24 N6 C26 104.99(19) . .
C24 N6 Cd3 122.61(15) . 4
C26 N6 Cd3 128.83(14) . 4
O7 N7 O6 123.2 . .
O7 N7 C7 118.82(11) . .
O6 N7 C7 117.96(11) . .
O16 N8 O15 122.5 . .
O16 N8 C30 118.52(12) . .
O15 N8 C30 118.97(12) . .
C42' N9 C41 83.3 . .
C42' N9 C42 27.1 . .
C41 N9 C42 107.9 . .
C42' N9 C41' 101.2 . .
C41 N9 C41' 23.0 . .
C42 N9 C41' 127.8 . .
C42' N9 Cd4 151.8 . .
C41 N9 Cd4 119.3 . .
C42 N9 Cd4 124.9 . .
C41' N9 Cd4 105.4 . .
C41 N9' C41' 31.4 . .
C41 N9' C42' 81.3 . .
C41' N9' C42' 107.9 . .
C41 N9' C42 97.6 . .
C41' N9' C42 126.2 . .
C42' N9' C42 18.9 . .
C41 N9' Cd4 135.3 . .
C41' N9' Cd4 121.7 . .
C42' N9' Cd4 126.6 . .
C42 N9' Cd4 107.8 . .
C45' N10 C42' 76.0 . .
C45' N10 C45 30.4 . .
C42' N10 C45 82.1 . .
C45' N10 C42 103.6 . .
C42' N10 C42 28.0 . .
C45 N10 C42 108.2 . .
C45' N10 C43' 74.0 . .
C42' N10 C43' 143.5 . .
C45 N10 C43' 82.5 . .
C42 N10 C43' 155.3 . .
C45 N10' C41 76.2 . .
C45 N10' C41' 107.6 . .
C41 N10' C41' 31.4 . .
C45 N10' C45' 31.2 . .
C41 N10' C45' 80.9 . .
C41' N10' C45' 107.8 . .
C45 N10' C43 63.7 . .
C41 N10' C43 126.9 . .
C41' N10' C43 145.4 . .
C45' N10' C43 81.8 . .
C1 O1 Cd2 90.31(12) . .
C1 O2 Cd1 134.18(13) . .
C1 O2 Cd2 95.01(12) . .
Cd1 O2 Cd2 116.996(19) . .
Cd2 O1W H1WA 124.5 . .
Cd2 O1W H1WB 108.6 . .
H1WA O1W H1WB 108.1 . .
C4 O3 Cd1 116.17(12) . .
C4 O4 Cd2 113.23(12) . 2_755
H3WA O3W H3WB 105.5 . .
C9 O5 Cd3 86.95(14) . 2_765
Cd3 O4W H4WA 107.8 . .
Cd3 O4W H4WB 92.9 . .
H4WA O4W H4WB 108.1 . .
C9 O8 Cd3 94.15(13) . 2_765
C27 O9 Cd2 103.26(13) . .
C36 O12 Cd4 136.21(13) . .
C36 O13 Cd3 104.09(12) . .
C35 O14 Cd3 127.09(14) . 2_855

loop_
_geom_bond_atom_site_label_1
_geom_bond_atom_site_label_2
_geom_bond_distance
_geom_bond_site_symmetry_2
Cd1 O3 2.2292 2_755
Cd1 O3 2.2292 .
Cd1 N1 2.2573 2_755
Cd1 N1 2.2573 .
Cd1 O2 2.3904 2_755
Cd1 O2 2.3904 .
Cd2 N3 2.2615 .
Cd2 O1W 2.2885 .
Cd2 O4 2.2916 2_755
Cd2 O9 2.3381 .
Cd2 O2 2.4110 .
Cd2 O1 2.5148 .
Cd3 N6 2.2624 4_556
Cd3 O14 2.2781 2_855
Cd3 O13 2.3152 .
Cd3 O4W 2.3303 .
Cd3 O8 2.3552 2_745
Cd3 O5 2.5090 2_745
Cd3 C9 2.744(3) 2_745
Cd4 N9' 2.2312 .
Cd4 N9' 2.2312 2_855
Cd4 N9 2.2419 .
Cd4 N9 2.2419 2_855
Cd4 O12 2.2775 .
Cd4 O12 2.2775 2_855
Cd4 O2W 2.4805 2_855
Cd4 O2W 2.4805 .
C1 O1 1.246(3) .
C1 O2 1.253(3) .
C1 C2 1.512(4) .
C2 C8 1.391(4) .
C2 C3 1.401(4) .
C3 C10 1.397(3) .
C3 C4 1.533(3) .
C4 O3 1.251(3) .
C4 O4 1.253(3) .
C5 N1 1.313(3) .
C5 N2 1.333(3) .
C5 H5 0.9300 .
C6 C7 1.374(4) .
C6 C10 1.383(4) .
C6 H6 0.9300 .
C7 C8 1.386(4) .
C7 N7 1.466(3) .
C8 H8 0.9300 .
C9 O8 1.249(3) .
C9 O5 1.254(3) .
C9 C10 1.503(4) .
C9 Cd3 2.744(3) 2_765
C11 C12 1.337(4) .
C11 N2 1.364(3) .
C11 H11 0.9300 .
C12 N1 1.363(3) .
C12 H12 0.9300 .
C13 N3 1.316(3) .
C13 N4 1.337(3) .
C13 H13 0.9300 .
C14 C19 1.344(4) .
C14 N4 1.362(3) .
C14 H14 0.9300 .
C15 N4 1.452(3) .
C15 C16 1.513(4) .
C15 H15A 0.9700 .
C15 H15B 0.9700 .
C16 C18 1.365(4) .
C16 C17 1.372(4) .
C17 C22 1.391(4) .
C17 H17 0.9300 .
C18 C20 1.386(5) .
C18 H18 0.9300 .
C19 N3 1.374(3) .
C19 H19 0.9300 .
C20 C21 1.361(5) .
C20 H20 0.9300 .
C21 C22 1.378(4) .
C21 C23 1.505(4) .
C22 H22 0.9300 .
C23 N5 1.468(3) .
C23 H23A 0.9700 .
C23 H23B 0.9700 .
C24 N6 1.327(3) .
C24 N5 1.327(3) .
C24 H24 0.9300 .
C25 C26 1.332(4) .
C25 N5 1.374(3) .
C25 H25 0.9300 .
C26 N6 1.382(3) .
C26 H26 0.9300 .
C27 O9 1.253(3) .
C27 O10 1.255(3) .
C27 C28 1.503(4) .
C28 C33 1.396(4) .
C28 C29 1.405(4) .
C29 C30 1.376(4) .
C29 H29 0.9300 .
C30 C31 1.372(4) .
C30 N8 1.468(3) .
C31 C32 1.382(4) .
C31 H31 0.9300 .
C32 C33 1.410(4) .
C32 C35 1.516(4) .
C33 C36 1.502(4) .
C35 O11 1.245(3) .
C35 O14 1.256(3) .
C36 O13 1.248(3) .
C36 O12 1.256(3) .
C37 N2 1.468(3) .
C37 C38 1.506(4) .
C37 H37A 0.9700 .
C37 H37B 0.9700 .
C38 C39 1.362(5) .
C38 C40 1.379(4) .
C39 C40 1.371(4) 3_765
C39 H39 0.9300 .
C40 C39 1.371(4) 3_765
C40 H40 0.9300 .
C41' C41 0.6912 .
C41' N9' 1.3263 .
C41' N10' 1.3265 .
C41' N9 1.6813 .
C41' C45 1.8899 .
C41 N9' 1.1124 .
C41 N10' 1.1554 .
C41 N9 1.3360 .
C41 C45 1.3376 .
C41 C42' 1.6015 .
C41 C45' 1.6199 .
C42 C42' 0.6272 .
C42 N10 1.3379 .
C42 N9 1.3410 .
C42 N9' 1.7151 .
C42 C45' 1.8123 .
C42' N9 1.0530 .
C42' N10 1.1882 .
C42' C45' 1.3287 .
C42' N9' 1.3318 .
C42' C45 1.6606 .
C43 C45 1.4489 .
C43 N10' 1.5804 .
C43 C44 1.6677 .
C43 C45' 1.9170 .
C43' N10 1.4308 .
C43' C45' 1.4829 .
C43' C44' 1.4982 .
C43' C45 1.8244 .
C44' C44 0.9118 .
C44' C47 1.0868 .
C44' C46' 1.2440 .
C44' C47' 1.4530 .
C44' C46 1.7293 .
C44 C46' 0.8449 .
C44 C46 1.1502 .
C44 C47 1.4333 .
C44 C47' 1.7921(16) 3_856
C44 C47' 1.9759 .
C45 C45' 0.7042 .
C45 N10' 1.0039 .
C45 N10 1.3338 .
C45' N10 0.9469 .
C45' N10' 1.3332 .
C46 C46' 0.5876 .
C46 C47' 0.8968(15) 3_856
C46 C47 1.3230(16) 3_856
C46' C47' 1.4392(16) 3_856
C46' C47 1.7173(15) 3_856
C46' C47 2.0028 .
C47 C47' 0.7337 .
C47 C46 1.3230(16) 3_856
C47 C46' 1.7173(16) 3_856
C47' C46 0.8968(17) 3_856
C47' C46' 1.4392(18) 3_856
C47' C44 1.7922(17) 3_856
N6 Cd3 2.2625 4
N7 O7 1.2120 .
N7 O6 1.2256 .
N8 O16 1.2156 .
N8 O15 1.2164 .
O1W H1WA 0.8214 .
O1W H1WB 0.8457 .
O4 Cd2 2.2916 2_755
O3W H3WA 0.8453 .
O3W H3WB 0.8514 .
O5 Cd3 2.5090 2_765
O4W H4WA 0.8435 .
O4W H4WB 0.8257 .
O8 Cd3 2.3552 2_765
O14 Cd3 2.2781 2_855

loop_
_geom_torsion_atom_site_label_1
_geom_torsion_atom_site_label_2
_geom_torsion_atom_site_label_3
_geom_torsion_atom_site_label_4
_geom_torsion
_geom_torsion_site_symmetry_1
_geom_torsion_site_symmetry_2
_geom_torsion_site_symmetry_3
_geom_torsion_site_symmetry_4
O1 C1 C2 C8 -26.0(3) . . . .
O2 C1 C2 C8 151.5(2) . . . .
O1 C1 C2 C3 155.9(2) . . . .
O2 C1 C2 C3 -26.6(4) . . . .
C8 C2 C3 C10 1.2(4) . . . .
C1 C2 C3 C10 179.2(2) . . . .
C8 C2 C3 C4 179.9(2) . . . .
C1 C2 C3 C4 -2.1(4) . . . .
C10 C3 C4 O3 -83.6(3) . . . .
C2 C3 C4 O3 97.7(3) . . . .
C10 C3 C4 O4 97.0(3) . . . .
C2 C3 C4 O4 -81.6(3) . . . .
C10 C6 C7 C8 1.0(5) . . . .
C10 C6 C7 N7 179.4(2) . . . .
C6 C7 C8 C2 -3.1(4) . . . .
N7 C7 C8 C2 178.5(2) . . . .
C3 C2 C8 C7 2.0(4) . . . .
C1 C2 C8 C7 -176.2(2) . . . .
C7 C6 C10 C3 2.2(4) . . . .
C7 C6 C10 C9 179.0(3) . . . .
C2 C3 C10 C6 -3.3(4) . . . .
C4 C3 C10 C6 178.0(3) . . . .
C2 C3 C10 C9 -179.8(3) . . . .
C4 C3 C10 C9 1.5(4) . . . .
O8 C9 C10 C6 -152.9(3) . . . .
O5 C9 C10 C6 21.9(4) . . . .
Cd3 C9 C10 C6 -75.2(6) 2_765 . . .
O8 C9 C10 C3 23.7(4) . . . .
O5 C9 C10 C3 -161.5(2) . . . .
Cd3 C9 C10 C3 101.4(6) 2_765 . . .
N2 C11 C12 N1 2.2(4) . . . .
N4 C15 C16 C18 -152.4(3) . . . .
N4 C15 C16 C17 27.6(4) . . . .
C18 C16 C17 C22 -0.3(5) . . . .
C15 C16 C17 C22 179.7(3) . . . .
C17 C16 C18 C20 -0.3(5) . . . .
C15 C16 C18 C20 179.7(3) . . . .
N4 C14 C19 N3 0.3(3) . . . .
C16 C18 C20 C21 0.7(5) . . . .
C18 C20 C21 C22 -0.6(5) . . . .
C18 C20 C21 C23 -176.5(3) . . . .
C20 C21 C22 C17 0.0(5) . . . .
C23 C21 C22 C17 176.2(3) . . . .
C16 C17 C22 C21 0.4(5) . . . .
C20 C21 C23 N5 -26.9(4) . . . .
C22 C21 C23 N5 157.0(3) . . . .
N5 C25 C26 N6 -0.5(3) . . . .
O9 C27 C28 C33 -142.1(3) . . . .
O10 C27 C28 C33 40.7(4) . . . .
O9 C27 C28 C29 38.6(4) . . . .
O10 C27 C28 C29 -138.6(3) . . . .
C33 C28 C29 C30 -1.1(4) . . . .
C27 C28 C29 C30 178.3(3) . . . .
C28 C29 C30 C31 1.6(5) . . . .
C28 C29 C30 N8 179.5(2) . . . .
C29 C30 C31 C32 -0.3(4) . . . .
N8 C30 C31 C32 -178.2(2) . . . .
C30 C31 C32 C33 -1.5(4) . . . .
C30 C31 C32 C35 176.5(3) . . . .
C29 C28 C33 C32 -0.6(4) . . . .
C27 C28 C33 C32 -180.0(3) . . . .
C29 C28 C33 C36 179.8(2) . . . .
C27 C28 C33 C36 0.4(4) . . . .
C31 C32 C33 C28 1.9(4) . . . .
C35 C32 C33 C28 -175.9(2) . . . .
C31 C32 C33 C36 -178.4(2) . . . .
C35 C32 C33 C36 3.7(4) . . . .
C31 C32 C35 O11 -135.7(3) . . . .
C33 C32 C35 O11 42.2(4) . . . .
C31 C32 C35 O14 40.8(3) . . . .
C33 C32 C35 O14 -141.3(3) . . . .
C28 C33 C36 O13 66.7(3) . . . .
C32 C33 C36 O13 -113.0(3) . . . .
C28 C33 C36 O12 -117.1(3) . . . .
C32 C33 C36 O12 63.3(3) . . . .
N2 C37 C38 C39 106.7(4) . . . .
N2 C37 C38 C40 -77.4(4) . . . .
C40 C38 C39 C40 2.3(6) . . . 3_765
C37 C38 C39 C40 178.3(3) . . . 3_765
C39 C38 C40 C39 -2.3(6) . . . 3_765
C37 C38 C40 C39 -178.3(3) . . . 3_765
N10' C41' C41 N9' -142.9 . . . .
N9 C41' C41 N9' -2.4 . . . .
C45 C41' C41 N9' -143.7 . . . .
N9' C41' C41 N10' 142.9 . . . .
N9 C41' C41 N10' 140.6 . . . .
C45 C41' C41 N10' -0.8 . . . .
N9' C41' C41 N9 2.4 . . . .
N10' C41' C41 N9 -140.6 . . . .
C45 C41' C41 N9 -141.3 . . . .
N9' C41' C41 C45 143.7 . . . .
N10' C41' C41 C45 0.8 . . . .
N9 C41' C41 C45 141.3 . . . .
N9' C41' C41 C42' 38.4 . . . .
N10' C41' C41 C42' -104.5 . . . .
N9 C41' C41 C42' 36.1 . . . .
C45 C41' C41 C42' -105.2 . . . .
N9' C41' C41 C45' 108.4 . . . .
N10' C41' C41 C45' -34.5 . . . .
N9 C41' C41 C45' 106.1 . . . .
C45 C41' C41 C45' -35.2 . . . .
N10 C42 C42' N9 -152.3 . . . .
N9' C42 C42' N9 1.0 . . . .
C45' C42 C42' N9 -160.9 . . . .
N9 C42 C42' N10 152.3 . . . .
N9' C42 C42' N10 153.3 . . . .
C45' C42 C42' N10 -8.6 . . . .
N10 C42 C42' C45' 8.6 . . . .
N9 C42 C42' C45' 160.9 . . . .
N9' C42 C42' C45' 161.9 . . . .
N10 C42 C42' N9' -153.3 . . . .
N9 C42 C42' N9' -1.0 . . . .
C45' C42 C42' N9' -161.9 . . . .
N10 C42 C42' C41 -109.7 . . . .
N9 C42 C42' C41 42.6 . . . .
N9' C42 C42' C41 43.6 . . . .
C45' C42 C42' C41 -118.3 . . . .
N10 C42 C42' C45 -25.1 . . . .
N9 C42 C42' C45 127.2 . . . .
N9' C42 C42' C45 128.2 . . . .
C45' C42 C42' C45 -33.7 . . . .
C41' C41 C42' C42 -111.9 . . . .
N9' C41 C42' C42 -62.8 . . . .
N10' C41 C42' C42 149.0 . . . .
N9 C41 C42' C42 -52.7 . . . .
C45 C41 C42' C42 115.6 . . . .
C45' C41 C42' C42 134.9 . . . .
C41' C41 C42' N9 -59.2 . . . .
N9' C41 C42' N9 -10.1 . . . .
N10' C41 C42' N9 -158.3 . . . .
C45 C41 C42' N9 168.3 . . . .
C45' C41 C42' N9 -172.4 . . . .
C41' C41 C42' N10 141.3 . . . .
N9' C41 C42' N10 -169.6 . . . .
N10' C41 C42' N10 42.2 . . . .
N9 C41 C42' N10 -159.5 . . . .
C45 C41 C42' N10 8.7 . . . .
C45' C41 C42' N10 28.0 . . . .
C41' C41 C42' C45' 113.2 . . . .
N9' C41 C42' C45' 162.3 . . . .
N10' C41 C42' C45' 14.1 . . . .
N9 C41 C42' C45' 172.4 . . . .
C45 C41 C42' C45' -19.3 . . . .
C41' C41 C42' N9' -49.1 . . . .
N10' C41 C42' N9' -148.2 . . . .
N9 C41 C42' N9' 10.1 . . . .
C45 C41 C42' N9' 178.3 . . . .
C45' C41 C42' N9' -162.3 . . . .
C41' C41 C42' C45 132.6 . . . .
N9' C41 C42' C45 -178.3 . . . .
N10' C41 C42' C45 33.5 . . . .
N9 C41 C42' C45 -168.3 . . . .
C45' C41 C42' C45 19.3 . . . .
N10 C43' C44' C44 49.6 . . . .
C45' C43' C44' C44 49.0 . . . .
C45 C43' C44' C44 27.2 . . . .
N10 C43' C44' C47 -57.7 . . . .
C45' C43' C44' C47 -58.3 . . . .
C45 C43' C44' C47 -80.1 . . . .
N10 C43' C44' C46' 97.5 . . . .
C45' C43' C44' C46' 96.9 . . . .
C45 C43' C44' C46' 75.1 . . . .
N10 C43' C44' C47' -92.0 . . . .
C45' C43' C44' C47' -92.6 . . . .
C45 C43' C44' C47' -114.4 . . . .
N10 C43' C44' C46 91.4 . . . .
C45' C43' C44' C46 90.7 . . . .
C45 C43' C44' C46 68.9 . . . .
C47 C44' C44 C46' -132.5 . . . .
C47' C44' C44 C46' -110.6 . . . .
C43' C44' C44 C46' 103.4 . . . .
C46 C44' C44 C46' -18.5 . . . .
C47 C44' C44 C46 -114.0 . . . .
C46' C44' C44 C46 18.5 . . . .
C47' C44' C44 C46 -92.1 . . . .
C43' C44' C44 C46 121.9 . . . .
C46' C44' C44 C47 132.5 . . . .
C47' C44' C44 C47 21.9 . . . .
C43' C44' C44 C47 -124.1 . . . .
C46 C44' C44 C47 114.0 . . . .
C47 C44' C44 C43 122.1 . . . .
C46' C44' C44 C43 -105.4 . . . .
C47' C44' C44 C43 144.0 . . . .
C43' C44' C44 C43 -2.0 . . . .
C46 C44' C44 C43 -123.9 . . . .
C47 C44' C44 C47' -86.43(6) . . . 3_856
C46' C44' C44 C47' 46.08(6) . . . 3_856
C47' C44' C44 C47' -64.52(6) . . . 3_856
C43' C44' C44 C47' 149.50(6) . . . 3_856
C46 C44' C44 C47' 27.57(6) . . . 3_856
C47 C44' C44 C47' -21.9 . . . .
C46' C44' C44 C47' 110.6 . . . .
C43' C44' C44 C47' -146.0 . . . .
C46 C44' C44 C47' 92.1 . . . .
C45 C43 C44 C46' -128.0 . . . .
N10' C43 C44 C46' -168.4 . . . .
C45' C43 C44 C46' -126.6 . . . .
C45 C43 C44 C44' -32.4 . . . .
N10' C43 C44 C44' -72.8 . . . .
C45' C43 C44 C44' -30.9 . . . .
C45 C43 C44 C46 -158.4 . . . .
N10' C43 C44 C46 161.2 . . . .
C45' C43 C44 C46 -156.9 . . . .
C45 C43 C44 C47 21.6 . . . .
N10' C43 C44 C47 -18.8 . . . .
C45' C43 C44 C47 23.0 . . . .
C45 C43 C44 C47' 178.10(7) . . . 3_856
N10' C43 C44 C47' 137.74(7) . . . 3_856
C45' C43 C44 C47' 179.58(7) . . . 3_856
C45 C43 C44 C47' 7.3 . . . .
N10' C43 C44 C47' -33.1 . . . .
C45' C43 C44 C47' 8.8 . . . .
C41' C41 C45 C45' -97.7 . . . .
N9' C41 C45 C45' 37.2 . . . .
N10' C41 C45 C45' -96.6 . . . .
N9 C41 C45 C45' 43.6 . . . .
C42' C41 C45 C45' 35.5 . . . .
C41' C41 C45 N10' -1.0 . . . .
N9' C41 C45 N10' 133.8 . . . .
N9 C41 C45 N10' 140.2 . . . .
C42' C41 C45 N10' 132.2 . . . .
C45' C41 C45 N10' 96.6 . . . .
C41' C41 C45 N10 -141.2 . . . .
N9' C41 C45 N10 -6.4 . . . .
N10' C41 C45 N10 -140.2 . . . .
N9 C41 C45 N10 0.0 . . . .
C42' C41 C45 N10 -8.0 . . . .
C45' C41 C45 N10 -43.6 . . . .
C41' C41 C45 C43 42.3 . . . .
N9' C41 C45 C43 177.1 . . . .
N10' C41 C45 C43 43.3 . . . .
N9 C41 C45 C43 -176.5 . . . .
C42' C41 C45 C43 175.5 . . . .
C45' C41 C45 C43 139.9 . . . .
C41' C41 C45 C42' -133.2 . . . .
N9' C41 C45 C42' 1.6 . . . .
N10' C41 C45 C42' -132.2 . . . .
N9 C41 C45 C42' 8.0 . . . .
C45' C41 C45 C42' -35.5 . . . .
C41' C41 C45 C43' -102.4 . . . .
N9' C41 C45 C43' 32.5 . . . .
N10' C41 C45 C43' -101.3 . . . .
N9 C41 C45 C43' 38.9 . . . .
C42' C41 C45 C43' 30.8 . . . .
C45' C41 C45 C43' -4.7 . . . .
N9' C41 C45 C41' 134.8 . . . .
N10' C41 C45 C41' 1.0 . . . .
N9 C41 C45 C41' 141.2 . . . .
C42' C41 C45 C41' 133.2 . . . .
C45' C41 C45 C41' 97.7 . . . .
N10' C43 C45 C45' 95.7 . . . .
C44 C43 C45 C45' 4.7 . . . .
C44 C43 C45 N10' -91.0 . . . .
C45' C43 C45 N10' -95.7 . . . .
N10' C43 C45 N10 148.2 . . . .
C44 C43 C45 N10 57.2 . . . .
C45' C43 C45 N10 52.5 . . . .
N10' C43 C45 C41 -36.0 . . . .
C44 C43 C45 C41 -127.0 . . . .
C45' C43 C45 C41 -131.7 . . . .
N10' C43 C45 C42' 113.3 . . . .
C44 C43 C45 C42' 22.3 . . . .
C45' C43 C45 C42' 17.5 . . . .
N10' C43 C45 C43' 127.5 . . . .
C44 C43 C45 C43' 36.5 . . . .
C45' C43 C45 C43' 31.8 . . . .
N10' C43 C45 C41' -25.2 . . . .
C44 C43 C45 C41' -116.2 . . . .
C45' C43 C45 C41' -120.9 . . . .
C42 C42' C45 C45' 90.8 . . . .
N9 C42' C45 C45' -142.2 . . . .
N10 C42' C45 C45' 58.6 . . . .
N9' C42' C45 C45' -133.3 . . . .
C41 C42' C45 C45' -132.2 . . . .
C42 C42' C45 N10' -177.1 . . . .
N9 C42' C45 N10' -50.1 . . . .
N10 C42' C45 N10' 150.7 . . . .
C45' C42' C45 N10' 92.1 . . . .
N9' C42' C45 N10' -41.2 . . . .
C41 C42' C45 N10' -40.1 . . . .
C42 C42' C45 N10 32.2 . . . .
N9 C42' C45 N10 159.2 . . . .
C45' C42' C45 N10 -58.6 . . . .
N9' C42' C45 N10 168.1 . . . .
C41 C42' C45 N10 169.2 . . . .
C42 C42' C45 C41 -137.0 . . . .
N9 C42' C45 C41 -10.0 . . . .
N10 C42' C45 C41 -169.2 . . . .
C45' C42' C45 C41 132.2 . . . .
N9' C42' C45 C41 -1.1 . . . .
C42 C42' C45 C43 71.5 . . . .
N9 C42' C45 C43 -161.5 . . . .
N10 C42' C45 C43 39.2 . . . .
C45' C42' C45 C43 -19.4 . . . .
N9' C42' C45 C43 -152.7 . . . .
C41 C42' C45 C43 -151.6 . . . .
C42 C42' C45 C43' 57.4 . . . .
N9 C42' C45 C43' -175.6 . . . .
N10 C42' C45 C43' 25.2 . . . .
C45' C42' C45 C43' -33.4 . . . .
N9' C42' C45 C43' -166.8 . . . .
C41 C42' C45 C43' -165.6 . . . .
C42 C42' C45 C41' -148.3 . . . .
N9 C42' C45 C41' -21.3 . . . .
N10 C42' C45 C41' 179.5 . . . .
C45' C42' C45 C41' 120.9 . . . .
N9' C42' C45 C41' -12.5 . . . .
C41 C42' C45 C41' -11.3 . . . .
N10 C43' C45 C45' -56.1 . . . .
C44' C43' C45 C45' 107.1 . . . .
N10 C43' C45 N10' -131.9 . . . .
C45' C43' C45 N10' -75.8 . . . .
C44' C43' C45 N10' 31.3 . . . .
C45' C43' C45 N10 56.1 . . . .
C44' C43' C45 N10 163.2 . . . .
N10 C43' C45 C41 -50.1 . . . .
C45' C43' C45 C41 6.0 . . . .
C44' C43' C45 C41 113.0 . . . .
N10 C43' C45 C43 159.1 . . . .
C45' C43' C45 C43 -144.8 . . . .
C44' C43' C45 C43 -37.7 . . . .
N10 C43' C45 C42' -22.8 . . . .
C45' C43' C45 C42' 33.3 . . . .
C44' C43' C45 C42' 140.3 . . . .
N10 C43' C45 C41' -81.2 . . . .
C45' C43' C45 C41' -25.1 . . . .
C44' C43' C45 C41' 81.9 . . . .
C41 C41' C45 C45' 85.3 . . . .
N9' C41' C45 C45' 55.2 . . . .
N10' C41' C45 C45' -93.4 . . . .
N9 C41' C45 C45' 55.9 . . . .
C41 C41' C45 N10' 178.7 . . . .
N9' C41' C45 N10' 148.6 . . . .
N9 C41' C45 N10' 149.3 . . . .
C41 C41' C45 N10 43.1 . . . .
N9' C41' C45 N10 13.0 . . . .
N10' C41' C45 N10 -135.6 . . . .
N9 C41' C45 N10 13.7 . . . .
N9' C41' C45 C41 -30.1 . . . .
N10' C41' C45 C41 -178.7 . . . .
N9 C41' C45 C41 -29.4 . . . .
C41 C41' C45 C43 -142.8 . . . .
N9' C41' C45 C43 -172.9 . . . .
N10' C41' C45 C43 38.5 . . . .
N9 C41' C45 C43 -172.2 . . . .
C41 C41' C45 C42' 42.7 . . . .
N9' C41' C45 C42' 12.6 . . . .
N10' C41' C45 C42' -136.0 . . . .
N9 C41' C45 C42' 13.3 . . . .
C41 C41' C45 C43' 104.9 . . . .
N9' C41' C45 C43' 74.9 . . . .
N10' C41' C45 C43' -73.8 . . . .
N9 C41' C45 C43' 75.5 . . . .
N10' C45 C45' N10 -163.4 . . . .
C41 C45 C45' N10 -105.3 . . . .
C43 C45 C45' N10 114.0 . . . .
C42' C45 C45' N10 -62.9 . . . .
C43' C45 C45' N10 71.8 . . . .
C41' C45 C45' N10 -120.5 . . . .
N10' C45 C45' C42' -100.5 . . . .
N10 C45 C45' C42' 62.9 . . . .
C41 C45 C45' C42' -42.4 . . . .
C43 C45 C45' C42' 176.9 . . . .
C43' C45 C45' C42' 134.7 . . . .
C41' C45 C45' C42' -57.6 . . . .
N10 C45 C45' N10' 163.4 . . . .
C41 C45 C45' N10' 58.1 . . . .
C43 C45 C45' N10' -82.6 . . . .
C42' C45 C45' N10' 100.5 . . . .
C43' C45 C45' N10' -124.8 . . . .
C41' C45 C45' N10' 42.9 . . . .
N10' C45 C45' C43' 124.8 . . . .
N10 C45 C45' C43' -71.8 . . . .
C41 C45 C45' C43' -177.1 . . . .
C43 C45 C45' C43' 42.2 . . . .
C42' C45 C45' C43' -134.7 . . . .
C41' C45 C45' C43' 167.7 . . . .
N10' C45 C45' C41 -58.1 . . . .
N10 C45 C45' C41 105.3 . . . .
C43 C45 C45' C41 -140.7 . . . .
C42' C45 C45' C41 42.4 . . . .
C43' C45 C45' C41 177.1 . . . .
C41' C45 C45' C41 -15.2 . . . .
N10' C45 C45' C42 -115.0 . . . .
N10 C45 C45' C42 48.4 . . . .
C41 C45 C45' C42 -56.9 . . . .
C43 C45 C45' C42 162.4 . . . .
C42' C45 C45' C42 -14.5 . . . .
C43' C45 C45' C42 120.2 . . . .
C41' C45 C45' C42 -72.1 . . . .
N10' C45 C45' C43 82.6 . . . .
N10 C45 C45' C43 -114.0 . . . .
C41 C45 C45' C43 140.7 . . . .
C42' C45 C45' C43 -176.9 . . . .
C43' C45 C45' C43 -42.2 . . . .
C41' C45 C45' C43 125.5 . . . .
C42 C42' C45' C45 -113.3 . . . .
N9 C42' C45' C45 44.6 . . . .
N10 C42' C45' C45 -100.9 . . . .
N9' C42' C45' C45 49.8 . . . .
C41 C42' C45' C45 37.2 . . . .
C42 C42' C45' N10 -12.5 . . . .
N9 C42' C45' N10 145.5 . . . .
N9' C42' C45' N10 150.7 . . . .
C41 C42' C45' N10 138.1 . . . .
C45 C42' C45' N10 100.9 . . . .
C42 C42' C45' N10' -163.1 . . . .
N9 C42' C45' N10' -5.2 . . . .
N10 C42' C45' N10' -150.7 . . . .
N9' C42' C45' N10' 0.0 . . . .
C41 C42' C45' N10' -12.6 . . . .
C45 C42' C45' N10' -49.8 . . . .
C42 C42' C45' C43' 11.4 . . . .
N9 C42' C45' C43' 169.3 . . . .
N10 C42' C45' C43' 23.9 . . . .
N9' C42' C45' C43' 174.6 . . . .
C41 C42' C45' C43' 162.0 . . . .
C45 C42' C45' C43' 124.8 . . . .
C42 C42' C45' C41 -150.5 . . . .
N9 C42' C45' C41 7.4 . . . .
N10 C42' C45' C41 -138.1 . . . .
N9' C42' C45' C41 12.6 . . . .
C45 C42' C45' C41 -37.2 . . . .
N9 C42' C45' C42 157.9 . . . .
N10 C42' C45' C42 12.5 . . . .
N9' C42' C45' C42 163.2 . . . .
C41 C42' C45' C42 150.5 . . . .
C45 C42' C45' C42 113.3 . . . .
C42 C42' C45' C43 -109.8 . . . .
N9 C42' C45' C43 48.1 . . . .
N10 C42' C45' C43 -97.4 . . . .
N9' C42' C45' C43 53.3 . . . .
C41 C42' C45' C43 40.7 . . . .
C45 C42' C45' C43 3.5 . . . .
N10 C43' C45' C45 101.5 . . . .
C44' C43' C45' C45 -79.1 . . . .
C44' C43' C45' N10 179.4 . . . .
C45 C43' C45' N10 -101.5 . . . .
N10 C43' C45' C42' -22.3 . . . .
C44' C43' C45' C42' 157.2 . . . .
C45 C43' C45' C42' -123.8 . . . .
N10 C43' C45' N10' 151.2 . . . .
C44' C43' C45' N10' -29.4 . . . .
C45 C43' C45' N10' 49.7 . . . .
N10 C43' C45' C41 93.9 . . . .
C44' C43' C45' C41 -86.7 . . . .
C45 C43' C45' C41 -7.6 . . . .
N10 C43' C45' C42 -19.2 . . . .
C44' C43' C45' C42 160.2 . . . .
C45 C43' C45' C42 -120.7 . . . .
N10 C43' C45' C43 127.7 . . . .
C44' C43' C45' C43 -52.9 . . . .
C45 C43' C45' C43 26.2 . . . .
C41' C41 C45' C45 107.1 . . . .
N9' C41 C45' C45 -148.9 . . . .
N10' C41 C45' C45 63.0 . . . .
N9 C41 C45' C45 -139.1 . . . .
C42' C41 C45' C45 -134.1 . . . .
C41' C41 C45' N10 -157.4 . . . .
N9' C41 C45' N10 -53.5 . . . .
N10' C41 C45' N10 158.4 . . . .
N9 C41 C45' N10 -43.6 . . . .
C45 C41 C45' N10 95.4 . . . .
C42' C41 C45' N10 -38.7 . . . .
C41' C41 C45' C42' -118.7 . . . .
N9' C41 C45' C42' -14.8 . . . .
N10' C41 C45' C42' -162.9 . . . .
N9 C41 C45' C42' -4.9 . . . .
C45 C41 C45' C42' 134.1 . . . .
C41' C41 C45' N10' 44.1 . . . .
N9' C41 C45' N10' 148.1 . . . .
N9 C41 C45' N10' 157.9 . . . .
C45 C41 C45' N10' -63.0 . . . .
C42' C41 C45' N10' 162.9 . . . .
C41' C41 C45' C43' 116.1 . . . .
N9' C41 C45' C43' -140.0 . . . .
N10' C41 C45' C43' 72.0 . . . .
N9 C41 C45' C43' -130.1 . . . .
C45 C41 C45' C43' 9.0 . . . .
C42' C41 C45' C43' -125.2 . . . .
C41' C41 C45' C42 -126.1 . . . .
N9' C41 C45' C42 -22.2 . . . .
N10' C41 C45' C42 -170.2 . . . .
N9 C41 C45' C42 -12.3 . . . .
C45 C41 C45' C42 126.8 . . . .
C42' C41 C45' C42 -7.4 . . . .
C41' C41 C45' C43 83.1 . . . .
N9' C41 C45' C43 -172.9 . . . .
N10' C41 C45' C43 39.0 . . . .
N9 C41 C45' C43 -163.1 . . . .
C45 C41 C45' C43 -24.0 . . . .
C42' C41 C45' C43 -158.1 . . . .
C42' C42 C45' C45 71.2 . . . .
N10 C42 C45' C45 -93.7 . . . .
N9 C42 C45' C45 56.5 . . . .
N9' C42 C45' C45 58.4 . . . .
C42' C42 C45' N10 164.9 . . . .
N9 C42 C45' N10 150.2 . . . .
N9' C42 C45' N10 152.1 . . . .
N10 C42 C45' C42' -164.9 . . . .
N9 C42 C45' C42' -14.7 . . . .
N9' C42 C45' C42' -12.8 . . . .
C42' C42 C45' N10' 19.0 . . . .
N10 C42 C45' N10' -145.9 . . . .
N9 C42 C45' N10' 4.3 . . . .
N9' C42 C45' N10' 6.2 . . . .
C42' C42 C45' C43' -170.0 . . . .
N10 C42 C45' C43' 25.1 . . . .
N9 C42 C45' C43' 175.3 . . . .
N9' C42 C45' C43' 177.2 . . . .
C42' C42 C45' C41 27.1 . . . .
N10 C42 C45' C41 -137.8 . . . .
N9 C42 C45' C41 12.4 . . . .
N9' C42 C45' C41 14.3 . . . .
C42' C42 C45' C43 92.4 . . . .
N10 C42 C45' C43 -72.5 . . . .
N9 C42 C45' C43 77.7 . . . .
N9' C42 C45' C43 79.6 . . . .
N10' C43 C45' C45 -63.9 . . . .
C44 C43 C45' C45 -175.6 . . . .
C45 C43 C45' N10 -82.7 . . . .
N10' C43 C45' N10 -146.6 . . . .
C44 C43 C45' N10 101.8 . . . .
C45 C43 C45' C42' -5.3 . . . .
N10' C43 C45' C42' -69.1 . . . .
C44 C43 C45' C42' 179.2 . . . .
C45 C43 C45' N10' 63.9 . . . .
C44 C43 C45' N10' -111.7 . . . .
C45 C43 C45' C43' -139.0 . . . .
N10' C43 C45' C43' 157.1 . . . .
C44 C43 C45' C43' 45.4 . . . .
C45 C43 C45' C41 31.0 . . . .
N10' C43 C45' C41 -32.9 . . . .
C44 C43 C45' C41 -144.6 . . . .
C45 C43 C45' C42 -31.8 . . . .
N10' C43 C45' C42 -95.7 . . . .
C44 C43 C45' C42 152.7 . . . .
C44' C44 C46 C46' -40.1 . . . .
C47 C44 C46 C46' -95.7 . . . .
C43 C44 C46 C46' 84.3 . . . .
C47' C44 C46 C46' -146.71(18) 3_856 . . .
C47' C44 C46 C46' -86.3 . . . .
C46' C44 C46 C47' 146.71(18) . . . 3_856
C44' C44 C46 C47' 106.57(18) . . . 3_856
C47 C44 C46 C47' 51.03(18) . . . 3_856
C43 C44 C46 C47' -129.00(18) . . . 3_856
C47' C44 C46 C47' 60.43(18) . . . 3_856
C46' C44 C46 C47 109.95(11) . . . 3_856
C44' C44 C46 C47 69.81(11) . . . 3_856
C47 C44 C46 C47 14.27(11) . . . 3_856
C43 C44 C46 C47 -165.76(11) . . . 3_856
C47' C44 C46 C47 -36.76(9) 3_856 . . 3_856
C47' C44 C46 C47 23.67(11) . . . 3_856
C46' C44 C46 C44' 40.1 . . . .
C47 C44 C46 C44' -55.5 . . . .
C43 C44 C46 C44' 124.4 . . . .
C47' C44 C46 C44' -106.57(18) 3_856 . . .
C47' C44 C46 C44' -46.1 . . . .
C44 C44' C46 C46' 106.2 . . . .
C47 C44' C46 C46' 177.5 . . . .
C47' C44' C46 C46' -152.0 . . . .
C43' C44' C46 C46' 25.0 . . . .
C44 C44' C46 C47' -92.94(17) . . . 3_856
C47 C44' C46 C47' -21.65(17) . . . 3_856
C46' C44' C46 C47' 160.89(17) . . . 3_856
C47' C44' C46 C47' 8.85(17) . . . 3_856
C43' C44' C46 C47' -174.11(17) . . . 3_856
C47 C44' C46 C44 71.3 . . . .
C46' C44' C46 C44 -106.2 . . . .
C47' C44' C46 C44 101.8 . . . .
C43' C44' C46 C44 -81.2 . . . .
C44 C44' C46 C47 -121.01(9) . . . 3_856
C47 C44' C46 C47 -49.72(9) . . . 3_856
C46' C44' C46 C47 132.82(9) . . . 3_856
C47' C44' C46 C47 -19.22(9) . . . 3_856
C43' C44' C46 C47 157.82(9) . . . 3_856
C47' C46 C46' C44 -74.5(3) 3_856 . . .
C47 C46 C46' C44 -98.64(9) 3_856 . . .
C44' C46 C46' C44 -41.0 . . . .
C47' C46 C46' C44' -33.5(3) 3_856 . . .
C44 C46 C46' C44' 41.0 . . . .
C47 C46 C46' C44' -57.65(9) 3_856 . . .
C44 C46 C46' C47' 74.5(3) . . . 3_856
C47 C46 C46' C47' -24.19(18) 3_856 . . 3_856
C44' C46 C46' C47' 33.5(3) . . . 3_856
C47' C46 C46' C47 24.19(18) 3_856 . . 3_856
C44 C46 C46' C47 98.64(9) . . . 3_856
C44' C46 C46' C47 57.65(9) . . . 3_856
C47' C46 C46' C47 -34.9(3) 3_856 . . .
C44 C46 C46' C47 39.6 . . . .
C47 C46 C46' C47 -59.07(9) 3_856 . . .
C44' C46 C46' C47 -1.4 . . . .
C44' C44 C46' C46 143.8 . . . .
C47 C44 C46' C46 103.1 . . . .
C43 C44 C46' C46 -104.8 . . . .
C47' C44 C46' C46 17.19(9) 3_856 . . .
C47' C44 C46' C46 102.4 . . . .
C46 C44 C46' C44' -143.8 . . . .
C47 C44 C46' C44' -40.6 . . . .
C43 C44 C46' C44' 111.4 . . . .
C47' C44 C46' C44' -126.56(9) 3_856 . . .
C47' C44 C46' C44' -41.4 . . . .
C44' C44 C46' C47' 126.56(9) . . . 3_856
C46 C44 C46' C47' -17.19(9) . . . 3_856
C47 C44 C46' C47' 85.94(9) . . . 3_856
C43 C44 C46' C47' -121.99(9) . . . 3_856
C47' C44 C46' C47' 85.18(9) . . . 3_856
C44' C44 C46' C47 101.94(8) . . . 3_856
C46 C44 C46' C47 -41.81(8) . . . 3_856
C47 C44 C46' C47 61.32(9) . . . 3_856
C43 C44 C46' C47 -146.61(8) . . . 3_856
C47' C44 C46' C47 -24.6 3_856 . . 3_856
C47' C44 C46' C47 60.56(8) . . . 3_856
C44' C44 C46' C47 40.6 . . . .
C46 C44 C46' C47 -103.1 . . . .
C43 C44 C46' C47 152.1 . . . .
C47' C44 C46' C47 -85.94(9) 3_856 . . .
C47' C44 C46' C47 -0.8 . . . .
C44 C44' C46' C46 -59.6 . . . .
C47 C44' C46' C46 -2.8 . . . .
C47' C44' C46' C46 30.8 . . . .
C43' C44' C46' C46 -158.4 . . . .
C47 C44' C46' C44 56.8 . . . .
C47' C44' C46' C44 90.4 . . . .
C43' C44' C46' C44 -98.7 . . . .
C46 C44' C46' C44 59.6 . . . .
C44 C44' C46' C47' -71.12(10) . . . 3_856
C47 C44' C46' C47' -14.28(10) . . . 3_856
C47' C44' C46' C47' 19.26(10) . . . 3_856
C43' C44' C46' C47' -169.85(10) . . . 3_856
C46 C44' C46' C47' -11.49(10) . . . 3_856
C44 C44' C46' C47 -95.08(8) . . . 3_856
C47 C44' C46' C47 -38.24(8) . . . 3_856
C47' C44' C46' C47 -4.70(8) . . . 3_856
C43' C44' C46' C47 166.20(8) . . . 3_856
C46 C44' C46' C47 -35.45(8) . . . 3_856
C44 C44' C46' C47 -56.8 . . . .
C47' C44' C46' C47 33.5 . . . .
C43' C44' C46' C47 -155.6 . . . .
C46 C44' C46' C47 2.8 . . . .
C44 C44' C47 C47' 134.7 . . . .
C46' C44' C47 C47' 100.1 . . . .
C43' C44' C47 C47' -105.0 . . . .
C46 C44' C47 C47' 99.4 . . . .
C44 C44' C47 C46 95.22(12) . . . 3_856
C46' C44' C47 C46 60.56(12) . . . 3_856
C47' C44' C47 C46 -39.52(12) . . . 3_856
C43' C44' C47 C46 -144.56(12) . . . 3_856
C46 C44' C47 C46 59.91(12) . . . 3_856
C46' C44' C47 C44 -34.7 . . . .
C47' C44' C47 C44 -134.7 . . . .
C43' C44' C47 C44 120.2 . . . .
C46 C44' C47 C44 -35.3 . . . .
C44 C44' C47 C46' 76.22(9) . . . 3_856
C46' C44' C47 C46' 41.57(9) . . . 3_856
C47' C44' C47 C46' -58.51(9) . . . 3_856
C43' C44' C47 C46' -163.56(9) . . . 3_856
C46 C44' C47 C46' 40.92(9) . . . 3_856
C44 C44' C47 C46' 34.7 . . . .
C47' C44' C47 C46' -100.1 . . . .
C43' C44' C47 C46' 154.9 . . . .
C46 C44' C47 C46' -0.6 . . . .
C46' C44 C47 C47' -2.5 . . . .
C44' C44 C47 C47' -61.7 . . . .
C46 C44 C47 C47' 32.3 . . . .
C43 C44 C47 C47' -147.7 . . . .
C47' C44 C47 C47' 52.36(7) 3_856 . . .
C46' C44 C47 C44' 59.2 . . . .
C46 C44 C47 C44' 94.0 . . . .
C43 C44 C47 C44' -86.0 . . . .
C47' C44 C47 C44' 114.10(7) 3_856 . . .
C47' C44 C47 C44' 61.7 . . . .
C46' C44 C47 C46 -48.92(10) . . . 3_856
C44' C44 C47 C46 -108.12(10) . . . 3_856
C46 C44 C47 C46 -14.10(10) . . . 3_856
C43 C44 C47 C46 165.93(10) . . . 3_856
C47' C44 C47 C46 6.0 3_856 . . 3_856
C47' C44 C47 C46 -46.39(10) . . . 3_856
C46' C44 C47 C46' -59.69(7) . . . 3_856
C44' C44 C47 C46' -118.88(7) . . . 3_856
C46 C44 C47 C46' -24.86(7) . . . 3_856
C43 C44 C47 C46' 155.17(7) . . . 3_856
C47' C44 C47 C46' -4.8 3_856 . . 3_856
C47' C44 C47 C46' -57.15(7) . . . 3_856
C44' C44 C47 C46' -59.2 . . . .
C46 C44 C47 C46' 34.8 . . . .
C43 C44 C47 C46' -145.1 . . . .
C47' C44 C47 C46' 54.90(7) 3_856 . . .
C47' C44 C47 C46' 2.5 . . . .
C46 C46' C47 C47' 88.5 . . . .
C44 C46' C47 C47' 177.9 . . . .
C44' C46' C47 C47' -89.5 . . . .
C47' C46' C47 C47' 78.51(9) 3_856 . . .
C47 C46' C47 C47' 54.93(8) 3_856 . . .
C46 C46' C47 C44' 178.0 . . . .
C44 C46' C47 C44' -92.5 . . . .
C47' C46' C47 C44' 168.05(9) 3_856 . . .
C47 C46' C47 C44' 144.47(8) 3_856 . . .
C46 C46' C47 C46 47.23(10) . . . 3_856
C44 C46' C47 C46 136.65(10) . . . 3_856
C44' C46' C47 C46 -130.81(10) . . . 3_856
C47' C46' C47 C46 37.2 3_856 . . 3_856
C47 C46' C47 C46 13.7 3_856 . . 3_856
C46 C46' C47 C44 -89.4 . . . .
C44' C46' C47 C44 92.5 . . . .
C47' C46' C47 C44 -99.41(9) 3_856 . . .
C47 C46' C47 C44 -122.99(8) 3_856 . . .
C46 C46' C47 C46' 33.57(8) . . . 3_856
C44 C46' C47 C46' 122.99(8) . . . 3_856
C44' C46' C47 C46' -144.47(8) . . . 3_856
C47' C46' C47 C46' 23.6 3_856 . . 3_856
C47 C46' C47 C46' 0.0 3_856 . . 3_856
C44' C47 C47' C46 -123.06(12) . . . 3_856
C44 C47 C47' C46 -87.75(12) . . . 3_856
C46' C47 C47' C46 -7.5 3_856 . . 3_856
C46' C47 C47' C46 -88.72(12) . . . 3_856
C44' C47 C47' C46' -115.57(7) . . . 3_856
C46 C47 C47' C46' 7.5 3_856 . . 3_856
C44 C47 C47' C46' -80.27(7) . . . 3_856
C46' C47 C47' C46' -81.23(7) . . . 3_856
C46 C47 C47' C44' 123.06(12) 3_856 . . .
C44 C47 C47' C44' 35.3 . . . .
C46' C47 C47' C44' 115.57(7) 3_856 . . .
C46' C47 C47' C44' 34.3 . . . .
C44' C47 C47' C44 -88.31(6) . . . 3_856
C46 C47 C47' C44 34.75(8) 3_856 . . 3_856
C44 C47 C47' C44 -53.00(6) . . . 3_856
C46' C47 C47' C44 27.3 3_856 . . 3_856
C46' C47 C47' C44 -53.97(6) . . . 3_856
C44' C47 C47' C44 -35.3 . . . .
C46 C47 C47' C44 87.75(12) 3_856 . . .
C46' C47 C47' C44 80.27(7) 3_856 . . .
C46' C47 C47' C44 -1.0 . . . .
C44 C44' C47' C47 -49.7 . . . .
C46' C44' C47' C47 -96.4 . . . .
C43' C44' C47' C47 93.2 . . . .
C46 C44' C47' C47 -89.5 . . . .
C44 C44' C47' C46 30.91(15) . . . 3_856
C47 C44' C47' C46 80.56(15) . . . 3_856
C46' C44' C47' C46 -15.88(15) . . . 3_856
C43' C44' C47' C46 173.79(15) . . . 3_856
C46 C44' C47' C46 -8.95(15) . . . 3_856
C44 C44' C47' C46' 29.11(9) . . . 3_856
C47 C44' C47' C46' 78.76(9) . . . 3_856
C46' C44' C47' C46' -17.68(9) . . . 3_856
C43' C44' C47' C46' 171.99(9) . . . 3_856
C46 C44' C47' C46' -10.75(9) . . . 3_856
C44 C44' C47' C44 54.04(7) . . . 3_856
C47 C44' C47' C44 103.69(7) . . . 3_856
C46' C44' C47' C44 7.25(7) . . . 3_856
C43' C44' C47' C44 -163.07(7) . . . 3_856
C46 C44' C47' C44 14.18(7) . . . 3_856
C47 C44' C47' C44 49.7 . . . .
C46' C44' C47' C44 -46.8 . . . .
C43' C44' C47' C44 142.9 . . . .
C46 C44' C47' C44 -39.9 . . . .
C46' C44 C47' C47 177.8 . . . .
C44' C44 C47' C47 103.0 . . . .
C46 C44 C47' C47 -151.8 . . . .
C43 C44 C47' C47 42.3 . . . .
C47' C44 C47' C47 -130.00(6) 3_856 . . .
C46' C44 C47' C46 -79.99(12) . . . 3_856
C44' C44 C47' C46 -154.74(12) . . . 3_856
C46 C44 C47' C46 -49.55(12) . . . 3_856
C47 C44 C47' C46 102.26(12) . . . 3_856
C43 C44 C47' C46 144.60(12) . . . 3_856
C47' C44 C47' C46 -27.74(7) 3_856 . . 3_856
C46' C44 C47' C46' -79.03(8) . . . 3_856
C44' C44 C47' C46' -153.78(8) . . . 3_856
C46 C44 C47' C46' -48.59(8) . . . 3_856
C47 C44 C47' C46' 103.22(8) . . . 3_856
C43 C44 C47' C46' 145.56(8) . . . 3_856
C47' C44 C47' C46' -26.8 3_856 . . 3_856
C46' C44 C47' C44' 74.8 . . . .
C46 C44 C47' C44' 105.2 . . . .
C47 C44 C47' C44' -103.0 . . . .
C43 C44 C47' C44' -60.7 . . . .
C47' C44 C47' C44' 126.99(6) 3_856 . . .
C46' C44 C47' C44 -52.24(7) . . . 3_856
C44' C44 C47' C44 -126.99(7) . . . 3_856
C46 C44 C47' C44 -21.81(7) . . . 3_856
C47 C44 C47' C44 130.00(7) . . . 3_856
C43 C44 C47' C44 172.35(7) . . . 3_856
C47' C44 C47' C44 0.0 3_856 . . 3_856
N2 C5 N1 C12 0.3(3) . . . .
N2 C5 N1 Cd1 -176.88(9) . . . .
C11 C12 N1 C5 -1.5(3) . . . .
C11 C12 N1 Cd1 175.7(2) . . . .
O3 Cd1 N1 C5 17.94(18) 2_755 . . .
O3 Cd1 N1 C5 -143.85(17) . . . .
N1 Cd1 N1 C5 113.20(18) 2_755 . . .
O2 Cd1 N1 C5 -85.88(18) 2_755 . . .
O2 Cd1 N1 C5 -61.24(18) . . . .
O3 Cd1 N1 C12 -158.61(18) 2_755 . . .
O3 Cd1 N1 C12 39.60(18) . . . .
N1 Cd1 N1 C12 -63.36(18) 2_755 . . .
O2 Cd1 N1 C12 97.57(18) 2_755 . . .
O2 Cd1 N1 C12 122.21(18) . . . .
N1 C5 N2 C11 1.0(3) . . . .
N1 C5 N2 C37 173.5(2) . . . .
C12 C11 N2 C5 -1.9(3) . . . .
C12 C11 N2 C37 -174.2(3) . . . .
C38 C37 N2 C5 147.2(3) . . . .
C38 C37 N2 C11 -41.9(4) . . . .
N4 C13 N3 C19 1.5(3) . . . .
N4 C13 N3 Cd2 -151.11(13) . . . .
C14 C19 N3 C13 -1.1(3) . . . .
C14 C19 N3 Cd2 150.99(18) . . . .
O1W Cd2 N3 C13 42.7(2) . . . .
O4 Cd2 N3 C13 160.21(16) 2_755 . . .
O9 Cd2 N3 C13 33.97(16) . . . .
O2 Cd2 N3 C13 -104.34(16) . . . .
O1 Cd2 N3 C13 -52.90(16) . . . .
O1W Cd2 N3 C19 -104.31(19) . . . .
O4 Cd2 N3 C19 13.25(16) 2_755 . . .
O9 Cd2 N3 C19 -112.99(16) . . . .
O2 Cd2 N3 C19 108.70(16) . . . .
O1 Cd2 N3 C19 160.14(16) . . . .
N3 C13 N4 C14 -1.4(3) . . . .
N3 C13 N4 C15 179.99(19) . . . .
C19 C14 N4 C13 0.6(3) . . . .
C19 C14 N4 C15 179.3(2) . . . .
C16 C15 N4 C13 81.2(3) . . . .
C16 C15 N4 C14 -97.1(3) . . . .
N6 C24 N5 C25 0.2(3) . . . .
N6 C24 N5 C23 -179.14(18) . . . .
C26 C25 N5 C24 0.2(3) . . . .
C26 C25 N5 C23 179.5(2) . . . .
C21 C23 N5 C24 -92.6(3) . . . .
C21 C23 N5 C25 88.2(3) . . . .
N5 C24 N6 C26 -0.5(3) . . . .
N5 C24 N6 Cd3 159.90(12) . . . 4
C25 C26 N6 C24 0.6(3) . . . .
C25 C26 N6 Cd3 -158.10(18) . . . 4
C6 C7 N7 O7 -163.1(2) . . . .
C8 C7 N7 O7 15.3(3) . . . .
C6 C7 N7 O6 16.0(3) . . . .
C8 C7 N7 O6 -165.6(2) . . . .
C31 C30 N8 O16 8.5(3) . . . .
C29 C30 N8 O16 -169.5(2) . . . .
C31 C30 N8 O15 -171.86(19) . . . .
C29 C30 N8 O15 10.2(3) . . . .
C42 C42' N9 C41 155.3 . . . .
N10 C42' N9 C41 43.2 . . . .
C45' C42' N9 C41 -8.2 . . . .
N9' C42' N9 C41 -28.2 . . . .
C45 C42' N9 C41 9.0 . . . .
N10 C42' N9 C42 -112.0 . . . .
C45' C42' N9 C42 -163.5 . . . .
N9' C42' N9 C42 176.5 . . . .
C41 C42' N9 C42 -155.3 . . . .
C45 C42' N9 C42 -146.3 . . . .
C42 C42' N9 C41' 169.9 . . . .
N10 C42' N9 C41' 57.9 . . . .
C45' C42' N9 C41' 6.4 . . . .
N9' C42' N9 C41' -13.6 . . . .
C41 C42' N9 C41' 14.6 . . . .
C45 C42' N9 C41' 23.6 . . . .
C42 C42' N9 Cd4 9.9 . . . .
N10 C42' N9 Cd4 -102.2 . . . .
C45' C42' N9 Cd4 -153.6 . . . .
N9' C42' N9 Cd4 -173.7 . . . .
C41 C42' N9 Cd4 -145.4 . . . .
C45 C42' N9 Cd4 -136.4 . . . .
C41' C41 N9 C42' 140.8 . . . .
N9' C41 N9 C42' 149.2 . . . .
N10' C41 N9 C42' 33.0 . . . .
C45 C41 N9 C42' -11.4 . . . .
C45' C41 N9 C42' 5.7 . . . .
C41' C41 N9 C42 152.3 . . . .
N9' C41 N9 C42 160.8 . . . .
N10' C41 N9 C42 44.5 . . . .
C45 C41 N9 C42 0.1 . . . .
C42' C41 N9 C42 11.6 . . . .
C45' C41 N9 C42 17.2 . . . .
N9' C41 N9 C41' 8.4 . . . .
N10' C41 N9 C41' -107.8 . . . .
C45 C41 N9 C41' -152.2 . . . .
C42' C41 N9 C41' -140.8 . . . .
C45' C41 N9 C41' -135.1 . . . .
C41' C41 N9 Cd4 -57.1 . . . .
N9' C41 N9 Cd4 -48.7 . . . .
N10' C41 N9 Cd4 -165.0 . . . .
C45 C41 N9 Cd4 150.6 . . . .
C42' C41 N9 Cd4 162.1 . . . .
C45' C41 N9 Cd4 167.8 . . . .
N10 C42 N9 C42' 25.7 . . . .
N9' C42 N9 C42' -6.1 . . . .
C45' C42 N9 C42' 10.3 . . . .
C42' C42 N9 C41 -25.9 . . . .
N10 C42 N9 C41 -0.2 . . . .
N9' C42 N9 C41 -32.0 . . . .
C45' C42 N9 C41 -15.5 . . . .
C42' C42 N9 C41' -12.6 . . . .
N10 C42 N9 C41' 13.1 . . . .
N9' C42 N9 C41' -18.7 . . . .
C45' C42 N9 C41' -2.2 . . . .
C42' C42 N9 Cd4 -174.3 . . . .
N10 C42 N9 Cd4 -148.6 . . . .
N9' C42 N9 Cd4 179.5 . . . .
C45' C42 N9 Cd4 -164.0 . . . .
C41 C41' N9 C42' -39.8 . . . .
N9' C41' N9 C42' 154.5 . . . .
N10' C41' N9 C42' -5.5 . . . .
C45 C41' N9 C42' -20.8 . . . .
N9' C41' N9 C41 -165.7 . . . .
N10' C41' N9 C41 34.3 . . . .
C45 C41' N9 C41 19.0 . . . .
C41 C41' N9 C42 -34.0 . . . .
N9' C41' N9 C42 160.3 . . . .
N10' C41' N9 C42 0.3 . . . .
C45 C41' N9 C42 -15.0 . . . .
C41 C41' N9 Cd4 130.6 . . . .
N9' C41' N9 Cd4 -35.1 . . . .
N10' C41' N9 Cd4 164.8 . . . .
C45 C41' N9 Cd4 149.6 . . . .
N9' Cd4 N9 C42' 174.8 . . . .
N9' Cd4 N9 C42' 101.6 2_855 . . .
N9 Cd4 N9 C42' 116.8 2_855 . . .
O12 Cd4 N9 C42' -20.7 . . . .
O12 Cd4 N9 C42' -107.9 2_855 . . .
O2W Cd4 N9 C42' 173.0 2_855 . . .
O2W Cd4 N9 C42' 57.6 . . . .
N9' Cd4 N9 C41 35.0 . . . .
N9' Cd4 N9 C41 -38.1 2_855 . . .
N9 Cd4 N9 C41 -22.9 2_855 . . .
O12 Cd4 N9 C41 -160.4 . . . .
O12 Cd4 N9 C41 112.3 2_855 . . .
O2W Cd4 N9 C41 33.2 2_855 . . .
O2W Cd4 N9 C41 -82.1 . . . .
N9' Cd4 N9 C42 -179.8 . . . .
N9' Cd4 N9 C42 107.1 2_855 . . .
N9 Cd4 N9 C42 122.3 2_855 . . .
O12 Cd4 N9 C42 -15.2 . . . .
O12 Cd4 N9 C42 -102.5 2_855 . . .
O2W Cd4 N9 C42 178.4 2_855 . . .
O2W Cd4 N9 C42 63.1 . . . .
N9' Cd4 N9 C41' 15.1 . . . .
N9' Cd4 N9 C41' -58.0 2_855 . . .
N9 Cd4 N9 C41' -42.8 2_855 . . .
O12 Cd4 N9 C41' 179.6 . . . .
O12 Cd4 N9 C41' 92.4 2_855 . . .
O2W Cd4 N9 C41' 13.3 2_855 . . .
O2W Cd4 N9 C41' -102.1 . . . .
N10' C41 N9' C41' -89.0 . . . .
N9 C41 N9' C41' -172.0 . . . .
C45 C41 N9' C41' -149.8 . . . .
C42' C41 N9' C41' -148.0 . . . .
C45' C41 N9' C41' -134.5 . . . .
C41' C41 N9' C42' 148.0 . . . .
N10' C41 N9' C42' 59.0 . . . .
N9 C41 N9' C42' -24.0 . . . .
C45 C41 N9' C42' -1.8 . . . .
C45' C41 N9' C42' 13.5 . . . .
C41' C41 N9' C42 157.7 . . . .
N10' C41 N9' C42 68.6 . . . .
N9 C41 N9' C42 -14.3 . . . .
C45 C41 N9' C42 7.8 . . . .
C42' C41 N9' C42 9.7 . . . .
C45' C41 N9' C42 23.2 . . . .
C41' C41 N9' Cd4 -77.3 . . . .
N10' C41 N9' Cd4 -166.3 . . . .
N9 C41 N9' Cd4 110.7 . . . .
C45 C41 N9' Cd4 132.9 . . . .
C42' C41 N9' Cd4 134.7 . . . .
C45' C41 N9' Cd4 148.2 . . . .
N10' C41' N9' C41 33.6 . . . .
N9 C41' N9' C41 12.9 . . . .
C45 C41' N9' C41 17.4 . . . .
C41 C41' N9' C42' -33.4 . . . .
N10' C41' N9' C42' 0.1 . . . .
N9 C41' N9' C42' -20.5 . . . .
C45 C41' N9' C42' -16.0 . . . .
C41 C41' N9' C42 -27.8 . . . .
N10' C41' N9' C42 5.7 . . . .
N9 C41' N9' C42 -14.9 . . . .
C45 C41' N9' C42 -10.4 . . . .
C41 C41' N9' Cd4 126.2 . . . .
N10' C41' N9' Cd4 159.7 . . . .
N9 C41' N9' Cd4 139.1 . . . .
C45 C41' N9' Cd4 143.6 . . . .
C42 C42' N9' C41 149.1 . . . .
N9 C42' N9' C41 145.2 . . . .
N10 C42' N9' C41 17.0 . . . .
C45' C42' N9' C41 -17.0 . . . .
C45 C42' N9' C41 1.2 . . . .
C42 C42' N9' C41' 166.0 . . . .
N9 C42' N9' C41' 162.1 . . . .
N10 C42' N9' C41' 33.9 . . . .
C45' C42' N9' C41' -0.1 . . . .
C41 C42' N9' C41' 16.9 . . . .
C45 C42' N9' C41' 18.1 . . . .
N9 C42' N9' C42 -3.9 . . . .
N10 C42' N9' C42 -132.0 . . . .
C45' C42' N9' C42 -166.1 . . . .
C41 C42' N9' C42 -149.1 . . . .
C45 C42' N9' C42 -147.8 . . . .
C42 C42' N9' Cd4 7.6 . . . .
N9 C42' N9' Cd4 3.7 . . . .
N10 C42' N9' Cd4 -124.4 . . . .
C45' C42' N9' Cd4 -158.4 . . . .
C41 C42' N9' Cd4 -141.5 . . . .
C45 C42' N9' Cd4 -140.2 . . . .
C42' C42 N9' C41 -30.8 . . . .
N10 C42 N9' C41 -6.7 . . . .
N9 C42 N9' C41 142.3 . . . .
C45' C42 N9' C41 -20.8 . . . .
C42' C42 N9' C41' -16.6 . . . .
N10 C42 N9' C41' 7.5 . . . .
N9 C42 N9' C41' 156.5 . . . .
C45' C42 N9' C41' -6.6 . . . .
N10 C42 N9' C42' 24.1 . . . .
N9 C42 N9' C42' 173.2 . . . .
C45' C42 N9' C42' 10.0 . . . .
C42' C42 N9' Cd4 -173.6 . . . .
N10 C42 N9' Cd4 -149.5 . . . .
N9 C42 N9' Cd4 -0.4 . . . .
C45' C42 N9' Cd4 -163.6 . . . .
N9' Cd4 N9' C41 -2.1 2_855 . . .
N9 Cd4 N9' C41 -121.3 . . . .
N9 Cd4 N9' C41 13.5 2_855 . . .
O12 Cd4 N9' C41 -137.3 . . . .
O12 Cd4 N9' C41 133.1 2_855 . . .
O2W Cd4 N9' C41 56.8 2_855 . . .
O2W Cd4 N9' C41 -60.6 . . . .
N9' Cd4 N9' C41' -38.8 2_855 . . .
N9 Cd4 N9' C41' -158.0 . . . .
N9 Cd4 N9' C41' -23.2 2_855 . . .
O12 Cd4 N9' C41' -174.0 . . . .
O12 Cd4 N9' C41' 96.4 2_855 . . .
O2W Cd4 N9' C41' 20.1 2_855 . . .
O2W Cd4 N9' C41' -97.3 . . . .
N9' Cd4 N9' C42' 116.8 2_855 . . .
N9 Cd4 N9' C42' -2.4 . . . .
N9 Cd4 N9' C42' 132.4 2_855 . . .
O12 Cd4 N9' C42' -18.4 . . . .
O12 Cd4 N9' C42' -108.0 2_855 . . .
O2W Cd4 N9' C42' 175.7 2_855 . . .
O2W Cd4 N9' C42' 58.3 . . . .
N9' Cd4 N9' C42 119.3 2_855 . . .
N9 Cd4 N9' C42 0.2 . . . .
N9 Cd4 N9' C42 135.0 2_855 . . .
O12 Cd4 N9' C42 -15.8 . . . .
O12 Cd4 N9' C42 -105.4 2_855 . . .
O2W Cd4 N9' C42 178.3 2_855 . . .
O2W Cd4 N9' C42 60.9 . . . .
C45 C45' N10 C42' 98.4 . . . .
N10' C45' N10 C42' 72.8 . . . .
C43' C45' N10 C42' -158.9 . . . .
C41 C45' N10 C42' 40.7 . . . .
C42 C45' N10 C42' -4.4 . . . .
C43 C45' N10 C42' 140.0 . . . .
C42' C45' N10 C45 -98.4 . . . .
N10' C45' N10 C45 -25.6 . . . .
C43' C45' N10 C45 102.7 . . . .
C41 C45' N10 C45 -57.6 . . . .
C42 C45' N10 C45 -102.8 . . . .
C43 C45' N10 C45 41.7 . . . .
C45 C45' N10 C42 102.8 . . . .
C42' C45' N10 C42 4.4 . . . .
N10' C45' N10 C42 77.2 . . . .
C43' C45' N10 C42 -154.5 . . . .
C41 C45' N10 C42 45.1 . . . .
C43 C45' N10 C42 144.4 . . . .
C45 C45' N10 C43' -102.7 . . . .
C42' C45' N10 C43' 158.9 . . . .
N10' C45' N10 C43' -128.3 . . . .
C41 C45' N10 C43' -160.4 . . . .
C42 C45' N10 C43' 154.5 . . . .
C43 C45' N10 C43' -61.1 . . . .
C42 C42' N10 C45' 170.8 . . . .
N9 C42' N10 C45' -73.8 . . . .
N9' C42' N10 C45' -50.3 . . . .
C41 C42' N10 C45' -38.5 . . . .
C45 C42' N10 C45' -30.3 . . . .
C42 C42' N10 C45 -158.8 . . . .
N9 C42' N10 C45 -43.4 . . . .
C45' C42' N10 C45 30.3 . . . .
N9' C42' N10 C45 -20.0 . . . .
C41 C42' N10 C45 -8.2 . . . .
N9 C42' N10 C42 115.4 . . . .
C45' C42' N10 C42 -170.8 . . . .
N9' C42' N10 C42 138.8 . . . .
C41 C42' N10 C42 150.6 . . . .
C45 C42' N10 C42 158.8 . . . .
C42 C42' N10 C43' 135.2 . . . .
N9 C42' N10 C43' -109.4 . . . .
C45' C42' N10 C43' -35.6 . . . .
N9' C42' N10 C43' -85.9 . . . .
C41 C42' N10 C43' -74.1 . . . .
C45 C42' N10 C43' -65.9 . . . .
N10' C45 N10 C45' 26.6 . . . .
C41 C45 N10 C45' 85.9 . . . .
C43 C45 N10 C45' -97.8 . . . .
C42' C45 N10 C45' 75.7 . . . .
C43' C45 N10 C45' -71.1 . . . .
C41' C45 N10 C45' 75.2 . . . .
C45' C45 N10 C42' -75.7 . . . .
N10' C45 N10 C42' -49.1 . . . .
C41 C45 N10 C42' 10.2 . . . .
C43 C45 N10 C42' -173.6 . . . .
C43' C45 N10 C42' -146.8 . . . .
C41' C45 N10 C42' -0.6 . . . .
C45' C45 N10 C42 -86.0 . . . .
N10' C45 N10 C42 -59.4 . . . .
C41 C45 N10 C42 -0.1 . . . .
C43 C45 N10 C42 176.2 . . . .
C42' C45 N10 C42 -10.3 . . . .
C43' C45 N10 C42 -157.1 . . . .
C41' C45 N10 C42 -10.8 . . . .
C45' C45 N10 C43' 71.1 . . . .
N10' C45 N10 C43' 97.7 . . . .
C41 C45 N10 C43' 157.0 . . . .
C43 C45 N10 C43' -26.7 . . . .
C42' C45 N10 C43' 146.8 . . . .
C41' C45 N10 C43' 146.2 . . . .
C42' C42 N10 C45' -9.1 . . . .
N9 C42 N10 C45' -31.1 . . . .
N9' C42 N10 C45' -27.6 . . . .
N9 C42 N10 C42' -21.9 . . . .
N9' C42 N10 C42' -18.4 . . . .
C45' C42 N10 C42' 9.1 . . . .
C42' C42 N10 C45 22.1 . . . .
N9 C42 N10 C45 0.2 . . . .
N9' C42 N10 C45 3.7 . . . .
C45' C42 N10 C45 31.2 . . . .
C42' C42 N10 C43' -90.6 . . . .
N9 C42 N10 C43' -112.5 . . . .
N9' C42 N10 C43' -109.0 . . . .
C45' C42 N10 C43' -81.4 . . . .
C44' C43' N10 C45' -1.0 . . . .
C45 C43' N10 C45' 29.8 . . . .
C45' C43' N10 C42' 36.0 . . . .
C44' C43' N10 C42' 35.0 . . . .
C45 C43' N10 C42' 65.8 . . . .
C45' C43' N10 C45 -29.8 . . . .
C44' C43' N10 C45 -30.8 . . . .
C45' C43' N10 C42 88.0 . . . .
C44' C43' N10 C42 87.0 . . . .
C45 C43' N10 C42 117.9 . . . .
C45' C45 N10' C41 95.2 . . . .
N10 C45 N10' C41 77.1 . . . .
C43 C45 N10' C41 -144.2 . . . .
C42' C45 N10' C41 43.4 . . . .
C43' C45 N10' C41 145.1 . . . .
C41' C45 N10' C41 -0.4 . . . .
C45' C45 N10' C41' 95.6 . . . .
N10 C45 N10' C41' 77.5 . . . .
C41 C45 N10' C41' 0.4 . . . .
C43 C45 N10' C41' -143.8 . . . .
C42' C45 N10' C41' 43.8 . . . .
C43' C45 N10' C41' 145.5 . . . .
N10 C45 N10' C45' -18.1 . . . .
C41 C45 N10' C45' -95.2 . . . .
C43 C45 N10' C45' 120.6 . . . .
C42' C45 N10' C45' -51.8 . . . .
C43' C45 N10' C45' 49.9 . . . .
C41' C45 N10' C45' -95.6 . . . .
C45' C45 N10' C43 -120.6 . . . .
N10 C45 N10' C43 -138.7 . . . .
C41 C45 N10' C43 144.2 . . . .
C42' C45 N10' C43 -172.4 . . . .
C43' C45 N10' C43 -70.7 . . . .
C41' C45 N10' C43 143.8 . . . .
C41' C41 N10' C45 179.3 . . . .
N9' C41 N10' C45 -90.5 . . . .
N9 C41 N10' C45 -65.8 . . . .
C42' C41 N10' C45 -44.6 . . . .
C45' C41 N10' C45 -31.5 . . . .
N9' C41 N10' C41' 90.2 . . . .
N9 C41 N10' C41' 114.9 . . . .
C45 C41 N10' C41' -179.3 . . . .
C42' C41 N10' C41' 136.2 . . . .
C45' C41 N10' C41' 149.2 . . . .
C41' C41 N10' C45' -149.2 . . . .
N9' C41 N10' C45' -59.0 . . . .
N9 C41 N10' C45' -34.3 . . . .
C45 C41 N10' C45' 31.5 . . . .
C42' C41 N10' C45' -13.1 . . . .
C41' C41 N10' C43 138.3 . . . .
N9' C41 N10' C43 -131.5 . . . .
N9 C41 N10' C43 -106.8 . . . .
C45 C41 N10' C43 -41.0 . . . .
C42' C41 N10' C43 -85.6 . . . .
C45' C41 N10' C43 -72.5 . . . .
C41 C41' N10' C45 -0.7 . . . .
N9' C41' N10' C45 -32.9 . . . .
N9 C41' N10' C45 -30.0 . . . .
N9' C41' N10' C41 -32.2 . . . .
N9 C41' N10' C41 -29.3 . . . .
C45 C41' N10' C41 0.7 . . . .
C41 C41' N10' C45' 32.1 . . . .
N9' C41' N10' C45' -0.1 . . . .
N9 C41' N10' C45' 2.8 . . . .
C45 C41' N10' C45' 32.8 . . . .
C41 C41' N10' C43 -69.7 . . . .
N9' C41' N10' C43 -101.8 . . . .
N9 C41' N10' C43 -99.0 . . . .
C45 C41' N10' C43 -68.9 . . . .
N10 C45' N10' C45 34.0 . . . .
C42' C45' N10' C45 94.7 . . . .
C43' C45' N10' C45 -79.7 . . . .
C41 C45' N10' C45 78.4 . . . .
C42 C45' N10' C45 89.7 . . . .
C43 C45' N10' C45 -51.2 . . . .
C45 C45' N10' C41 -78.4 . . . .
N10 C45' N10' C41 -44.3 . . . .
C42' C45' N10' C41 16.3 . . . .
C43' C45' N10' C41 -158.1 . . . .
C42 C45' N10' C41 11.3 . . . .
C43 C45' N10' C41 -129.6 . . . .
C45 C45' N10' C41' -94.6 . . . .
N10 C45' N10' C41' -60.6 . . . .
C42' C45' N10' C41' 0.0 . . . .
C43' C45' N10' C41' -174.3 . . . .
C41 C45' N10' C41' -16.3 . . . .
C42 C45' N10' C41' -5.0 . . . .
C43 C45' N10' C41' -145.8 . . . .
C45 C45' N10' C43 51.2 . . . .
N10 C45' N10' C43 85.2 . . . .
C42' C45' N10' C43 145.9 . . . .
C43' C45' N10' C43 -28.5 . . . .
C41 C45' N10' C43 129.6 . . . .
C42 C45' N10' C43 140.9 . . . .
C44 C43 N10' C45 102.3 . . . .
C45' C43 N10' C45 26.8 . . . .
C45 C43 N10' C41 45.3 . . . .
C44 C43 N10' C41 147.6 . . . .
C45' C43 N10' C41 72.1 . . . .
C45 C43 N10' C41' 82.9 . . . .
C44 C43 N10' C41' -174.8 . . . .
C45' C43 N10' C41' 109.7 . . . .
C45 C43 N10' C45' -26.8 . . . .
C44 C43 N10' C45' 75.5 . . . .
O2 C1 O1 Cd2 -6.1(2) . . . .
C2 C1 O1 Cd2 171.4(2) . . . .
N3 Cd2 O1 C1 -101.69(13) . . . .
O1W Cd2 O1 C1 89.69(13) . . . .
O4 Cd2 O1 C1 8.64(13) 2_755 . . .
O9 Cd2 O1 C1 175.25(12) . . . .
O2 Cd2 O1 C1 3.38(13) . . . .
O1 C1 O2 Cd1 142.47(15) . . . .
C2 C1 O2 Cd1 -34.9(3) . . . .
O1 C1 O2 Cd2 6.4(2) . . . .
C2 C1 O2 Cd2 -171.1(2) . . . .
O3 Cd1 O2 C1 -125.19(17) 2_755 . . .
O3 Cd1 O2 C1 68.63(17) . . . .
N1 Cd1 O2 C1 175.30(17) 2_755 . . .
N1 Cd1 O2 C1 -22.88(17) . . . .
O2 Cd1 O2 C1 149.77(17) 2_755 . . .
O3 Cd1 O2 Cd2 3.99(2) 2_755 . . .
O3 Cd1 O2 Cd2 -162.182(10) . . . .
N1 Cd1 O2 Cd2 -55.51(4) 2_755 . . .
N1 Cd1 O2 Cd2 106.306(18) . . . .
O2 Cd1 O2 Cd2 -81.04(2) 2_755 . . .
N3 Cd2 O2 C1 76.66(13) . . . .
O1W Cd2 O2 C1 -97.14(13) . . . .
O4 Cd2 O2 C1 179.63(13) 2_755 . . .
O9 Cd2 O2 C1 -15.70(14) . . . .
O1 Cd2 O2 C1 -3.37(13) . . . .
N3 Cd2 O2 Cd1 -69.42(3) . . . .
O1W Cd2 O2 Cd1 116.78(2) . . . .
O4 Cd2 O2 Cd1 33.54(3) 2_755 . . .
O9 Cd2 O2 Cd1 -161.783(18) . . . .
O1 Cd2 O2 Cd1 -149.455(17) . . . .
O4 C4 O3 Cd1 102.8(2) . . . .
C3 C4 O3 Cd1 -76.5(2) . . . .
O3 Cd1 O3 C4 -42.29(14) 2_755 . . .
N1 Cd1 O3 C4 -167.44(14) 2_755 . . .
N1 Cd1 O3 C4 84.57(14) . . . .
O2 Cd1 O3 C4 -80.61(14) 2_755 . . .
O2 Cd1 O3 C4 -4.33(14) . . . .
O3 C4 O4 Cd2 -13.5(3) . . . 2_755
C3 C4 O4 Cd2 165.80(15) . . . 2_755
O8 C9 O5 Cd3 16.1(3) . . . 2_765
C10 C9 O5 Cd3 -158.5(2) . . . 2_765
O5 C9 O8 Cd3 -17.2(3) . . . 2_765
C10 C9 O8 Cd3 157.4(2) . . . 2_765
O10 C27 O9 Cd2 13.6(3) . . . .
C28 C27 O9 Cd2 -163.5(2) . . . .
N3 Cd2 O9 C27 75.65(13) . . . .
O1W Cd2 O9 C27 -102.63(13) . . . .
O4 Cd2 O9 C27 -24.28(13) 2_755 . . .
O2 Cd2 O9 C27 174.97(13) . . . .
O1 Cd2 O9 C27 165.20(13) . . . .
O13 C36 O12 Cd4 -162.14(11) . . . .
C33 C36 O12 Cd4 21.8(3) . . . .
N9' Cd4 O12 C36 138.11(17) . . . .
N9' Cd4 O12 C36 -13.65(18) 2_855 . . .
N9 Cd4 O12 C36 135.22(17) . . . .
N9 Cd4 O12 C36 -24.29(18) 2_855 . . .
O12 Cd4 O12 C36 -117.96(18) 2_855 . . .
O2W Cd4 O12 C36 -120.78(18) 2_855 . . .
O2W Cd4 O12 C36 61.35(18) . . . .
O12 C36 O13 Cd3 -6.4(3) . . . .
C33 C36 O13 Cd3 169.73(19) . . . .
N6 Cd3 O13 C36 94.73(13) 4_556 . . .
O14 Cd3 O13 C36 -5.06(14) 2_855 . . .
O4W Cd3 O13 C36 -85.47(13) . . . .
O8 Cd3 O13 C36 -174.95(13) 2_745 . . .
O5 Cd3 O13 C36 -178.16(12) 2_745 . . .
C9 Cd3 O13 C36 179.46(14) 2_745 . . .
O11 C35 O14 Cd3 -30.8(3) . . . 2_855
C32 C35 O14 Cd3 153.03(15) . . . 2_855
